data_4132532
loop_
_publ_author_name
'Nagai, Tomohiro'
'Takiguchi, Asahi'
'Ueda, Masayuki'
'Oda, Kazuma'
'Hiroto, Satoru'
'Shinokubo, Hiroshi'

_publ_section_title
;
 X-Shaped Cyclobutane-Linked Tetraporphyrins through a Thermal [2+2]
 Cycloaddition of Etheno-Fused Diporphyrins.
;
_journal_issue 27
_journal_name_full 'Journal of the American Chemical Society'
_journal_page_first 8392
_journal_page_last 8395
_journal_paper_doi 10.1021/jacs.8b04673
_journal_volume 140
_journal_year 2018
_chemical_formula_moiety 'C256 H286 N18 O4 Zn4, 5.64(C6 H5 Cl), 1.83(C2 H3 N), 0.62(O)'
_chemical_formula_sum 'C293.49 H319.68 Cl5.64 N19.83 O4.62 Zn4'
_chemical_formula_weight 4660.19
_space_group_crystal_system monoclinic
_space_group_IT_number 14
_space_group_name_Hall '-P 2ybc'
_space_group_name_H-M_alt 'P 1 21/c 1'
_atom_sites_solution_hydrogens geom
_audit_creation_date 2018-03-22
_audit_creation_method
;
Olex2 1.2
(compiled Nov 22 2016 11:51:51 for OlexSys, GUI svn.r5269)
;
_cell_angle_alpha 90
_cell_angle_beta 105.3550(10)
_cell_angle_gamma 90
_cell_formula_units_Z 2
_cell_length_a 17.9200(2)
_cell_length_b 40.8305(3)
_cell_length_c 18.66700(10)
_cell_measurement_reflns_used 51720
_cell_measurement_temperature 93(2)
_cell_measurement_theta_max 30.3320
_cell_measurement_theta_min 1.7700
_cell_volume 13170.8(2)
_computing_cell_refinement 'CrysAlisPro 1.171.38.41 (Rigaku OD, 2015)'
_computing_data_collection 'CrysAlisPro 1.171.38.41 (Rigaku OD, 2015)'
_computing_data_reduction 'CrysAlisPro 1.171.38.41 (Rigaku OD, 2015)'
_computing_molecular_graphics 'Olex2 (Dolomanov et al., 2009)'
_computing_publication_material 'Olex2 (Dolomanov et al., 2009)'
_computing_structure_refinement 'ShelXL (Sheldrick, 2015)'
_computing_structure_solution 'SHELXT 2014/4 (Sheldrick, 2014)'
_diffrn_ambient_temperature 93(2)
_diffrn_detector_area_resol_mean 28.5714
_diffrn_measured_fraction_theta_full 0.999
_diffrn_measured_fraction_theta_max 0.999
_diffrn_measurement_device_type 'dtrek-CrysAlisPro-abstract goniometer imported rigaku-d*trek images'
_diffrn_measurement_method '\w scans'
_diffrn_radiation_type MoK\a
_diffrn_radiation_wavelength 0.71073
_diffrn_reflns_av_R_equivalents 0.0355
_diffrn_reflns_av_unetI/netI 0.0284
_diffrn_reflns_Laue_measured_fraction_full 0.999
_diffrn_reflns_Laue_measured_fraction_max 0.999
_diffrn_reflns_limit_h_max 22
_diffrn_reflns_limit_h_min -21
_diffrn_reflns_limit_k_max 51
_diffrn_reflns_limit_k_min -51
_diffrn_reflns_limit_l_max 23
_diffrn_reflns_limit_l_min -23
_diffrn_reflns_number 127625
_diffrn_reflns_point_group_measured_fraction_full 0.999
_diffrn_reflns_point_group_measured_fraction_max 0.999
_diffrn_reflns_theta_full 25.242
_diffrn_reflns_theta_max 26.500
_diffrn_reflns_theta_min 1.544
_diffrn_source 'fine-focus sealed X-ray tube'
_exptl_absorpt_coefficient_mu 0.476
_exptl_absorpt_correction_T_max 1.00000
_exptl_absorpt_correction_T_min 0.64611
_exptl_absorpt_correction_type multi-scan
_exptl_absorpt_process_details
;
CrysAlisPro 1.171.38.41 (Rigaku Oxford Diffraction, 2015)
Empirical absorption correction using spherical harmonics,
 implemented in SCALE3 ABSPACK scaling algorithm.
;
_exptl_crystal_colour purple
_exptl_crystal_density_diffrn 1.175
_exptl_crystal_description plate
_exptl_crystal_F_000 4945
_exptl_crystal_size_max 0.119
_exptl_crystal_size_mid 0.079
_exptl_crystal_size_min 0.058
_refine_diff_density_max 1.203
_refine_diff_density_min -1.088
_refine_diff_density_rms 0.082
_refine_ls_extinction_method none
_refine_ls_goodness_of_fit_ref 1.022
_refine_ls_hydrogen_treatment constr
_refine_ls_matrix_type full
_refine_ls_number_parameters 1794
_refine_ls_number_reflns 27271
_refine_ls_number_restraints 183
_refine_ls_restrained_S_all 1.032
_refine_ls_R_factor_all 0.0728
_refine_ls_R_factor_gt 0.0590
_refine_ls_shift/su_max 0.006
_refine_ls_shift/su_mean 0.000
_refine_ls_structure_factor_coef Fsqd
_refine_ls_weighting_details 'w=1/[\s^2^(Fo^2^)+(0.0991P)^2^+16.3170P] where P=(Fo^2^+2Fc^2^)/3'
_refine_ls_weighting_scheme calc
_refine_ls_wR_factor_gt 0.1620
_refine_ls_wR_factor_ref 0.1742
_reflns_Friedel_coverage 0.000
_reflns_number_gt 22348
_reflns_number_total 27271
_reflns_threshold_expression 'I > 2\s(I)'
_cod_data_source_file ja8b04673_si_004.cif
_cod_data_source_block nagai_170810_zn_diketo_1_a
_cod_database_code 4132532
_shelx_space_group_comment
;
The symmetry employed for this shelxl refinement is uniquely defined
by the following loop, which should always be used as a source of
symmetry information in preference to the above space-group names.
They are only intended as comments.
;
_shelx_estimated_absorpt_t_max 0.870
_shelx_estimated_absorpt_t_min 0.818
_olex2_refinement_description
;
1. Fixed Uiso
 At 1.2 times of:
  All C(H) groups
 At 1.5 times of:
  All C(H,H,H) groups
2. Restrained distances
 Cl4-C145
 1.73 with sigma of 0.02
 Cl3-C139
 1.73 with sigma of 0.02
 C6AA-C7AA
 1.5 with sigma of 0.02
 C91-C7BA = C91-C8BA = C91-C9BA
 1.5 with sigma of 0.02
 C81-C1BA = C81-C4BA = C81-C5BA
 1.5 with sigma of 0.02
3. Uiso/Uaniso restraints and constraints
C145 \\sim C146 \\sim C147 \\sim C148 \\sim C149 \\sim C150: within 2A with
sigma of 0.02 and sigma for terminal atoms of 0.04
Cl0A \\sim C0AA \\sim C1AA \\sim C2AA \\sim C3AA \\sim C4AA \\sim C5AA: within
2A with sigma of 0.01 and sigma for terminal atoms of 0.02
N1AA \\sim C0BA \\sim C2BA: within 2A with sigma of 0.01 and sigma for terminal
atoms of 0.02
N0AA \\sim C8AA \\sim C9AA: within 2A with sigma of 0.01 and sigma for terminal
atoms of 0.02
N2AA \\sim C6AA \\sim C7AA: within 2A with sigma of 0.01 and sigma for terminal
atoms of 0.02
C91 \\sim C9BA \\sim C7BA \\sim C8BA: within 2A with sigma of 0.01 and sigma
for terminal atoms of 0.02
N6BA \\sim C6BA \\sim C5CA: within 2A with sigma of 0.01 and sigma for terminal
atoms of 0.02
C8BA: within 2A with sigma of 0.01 and sigma for terminal atoms of 0.02
C81 \\sim C1BA \\sim C4BA \\sim C5BA: within 2A with sigma of 0.005 and sigma
for terminal atoms of 0.01
Uanis(C92) \\sim Ueq: with sigma of 0.01 and sigma for terminal atoms of 0.02
Uanis(C5BA) \\sim Ueq: with sigma of 0.01 and sigma for terminal atoms of 0.02
4. Others
 Sof(Cl4)=Sof(C145)=Sof(C146)=Sof(H146)=Sof(C147)=Sof(H147)=Sof(C148)=
 Sof(H148)=Sof(C149)=Sof(H149)=Sof(C150)=Sof(H150)=Sof(Cl0A)=Sof(C0AA)=
 Sof(C1AA)=Sof(H1AA)=Sof(C2AA)=Sof(H2AA)=Sof(C3AA)=Sof(H3AA)=Sof(C4AA)=
 Sof(H4AA)=Sof(C5AA)=Sof(H5AA)=Sof(Zn0A)=Sof(N1AA)=Sof(C0BA)=Sof(C2BA)=
 Sof(H2BA)=Sof(H2BB)=Sof(H2BC)=1-FVAR(1)
 Sof(C133)=Sof(C134)=Sof(H134)=Sof(C135)=Sof(H135)=Sof(C136)=Sof(H136)=
 Sof(C137)=Sof(H137)=Sof(C138)=Sof(H138)=Sof(Cl2)=Sof(Zn2)=Sof(Cl3)=Sof(C139)=
 Sof(C140)=Sof(H140)=Sof(C141)=Sof(H141)=Sof(C142)=Sof(H142)=Sof(C143)=
 Sof(H143)=Sof(C144)=Sof(H144)=Sof(N2AA)=Sof(C6AA)=Sof(C7AA)=Sof(H7AA)=
 Sof(H7AB)=Sof(H7AC)=Sof(N0AA)=Sof(C8AA)=Sof(H8AA)=Sof(H8AB)=Sof(H8AC)=
 Sof(C9AA)=FVAR(1)
 Sof(C1BA)=Sof(H1BA)=Sof(H1BB)=Sof(H1BC)=Sof(C4BA)=Sof(H4BA)=Sof(H4BB)=
 Sof(H4BC)=Sof(C5BA)=Sof(H5BA)=Sof(H5BB)=Sof(H5BC)=1-FVAR(2)
 Sof(C82)=Sof(H82A)=Sof(H82B)=Sof(H82C)=Sof(C83)=Sof(H83A)=Sof(H83B)=Sof(H83C)=
 Sof(C84)=Sof(H84A)=Sof(H84B)=Sof(H84C)=FVAR(2)
 Sof(C9BA)=Sof(H9BA)=Sof(H9BB)=Sof(H9BC)=Sof(C7BA)=Sof(H7BA)=Sof(H7BB)=
 Sof(H7BC)=Sof(C8BA)=Sof(H8BA)=Sof(H8BB)=Sof(H8BC)=1-FVAR(3)
 Sof(C92)=Sof(H92A)=Sof(H92B)=Sof(H92C)=Sof(C93)=Sof(H93A)=Sof(H93B)=Sof(H93C)=
 Sof(C94)=Sof(H94A)=Sof(H94B)=Sof(H94C)=FVAR(3)
 Sof(C3CA)=Sof(H3CA)=Sof(H3CB)=Sof(H3CC)=Sof(C1CA)=Sof(C2CA)=Sof(H2CA)=
 Sof(H2CB)=Sof(H2CC)=Sof(C0CA)=Sof(H0CA)=Sof(H0CB)=Sof(H0CC)=1-FVAR(4)
 Sof(C95)=Sof(C96)=Sof(H96A)=Sof(H96B)=Sof(H96C)=Sof(C97)=Sof(H97A)=Sof(H97B)=
 Sof(H97C)=Sof(C98)=Sof(H98A)=Sof(H98B)=Sof(H98C)=FVAR(4)
 Sof(C127)=Sof(C128)=Sof(H128)=Sof(C129)=Sof(H129)=Sof(C130)=Sof(H130)=
 Sof(C131)=Sof(H131)=Sof(C132)=Sof(H132)=Sof(Cl1)=FVAR(5)
 Sof(N6BA)=Sof(C6BA)=Sof(C5CA)=Sof(H5CA)=Sof(H5CB)=Sof(H5CC)=FVAR(6)
5.a Aromatic/amide H refined with riding coordinates:
 C3(H3), C7(H7), C8(H8), C12(H12), C13(H13), C17(H17), C18(H18), C23(H23),
 C27(H27), C28(H28), C32(H32), C33(H33), C37(H37), C38(H38), C44(H44), C46(H46),
  C48(H48), C58(H58), C60(H60), C62(H62), C72(H72), C74(H74), C76(H76),
 C86(H86), C88(H88), C90(H90), C100(H100), C102(H102), C104(H104), C114(H114),
 C116(H116), C118(H118), C128(H128), C129(H129), C130(H130), C131(H131),
 C132(H132), C134(H134), C135(H135), C136(H136), C137(H137), C138(H138),
 C140(H140), C141(H141), C142(H142), C143(H143), C144(H144), C146(H146),
 C147(H147), C148(H148), C149(H149), C150(H150), C1AA(H1AA), C2AA(H2AA),
 C3AA(H3AA), C4AA(H4AA), C5AA(H5AA)
5.b Fitted hexagon refined as free rotating group:
 C139(C140,C141,C142,C143,C144), C145(C146,C147,C148,C149,C150), C0AA(C1AA,
 C2AA,C3AA,C4AA,C5AA)
5.c Idealised Me refined as rotating group:
 C50(H50A,H50B,H50C), C51(H51A,H51B,H51C), C52(H52A,H52B,H52C), C54(H54A,H54B,
 H54C), C55(H55A,H55B,H55C), C56(H56A,H56B,H56C), C64(H64A,H64B,H64C), C65(H65A,
 H65B,H65C), C66(H66A,H66B,H66C), C68(H68A,H68B,H68C), C69(H69A,H69B,H69C),
 C70(H70A,H70B,H70C), C78(H78A,H78B,H78C), C79(H79A,H79B,H79C), C80(H80A,H80B,
 H80C), C82(H82A,H82B,H82C), C83(H83A,H83B,H83C), C84(H84A,H84B,H84C), C92(H92A,
 H92B,H92C), C93(H93A,H93B,H93C), C94(H94A,H94B,H94C), C96(H96A,H96B,H96C),
 C97(H97A,H97B,H97C), C98(H98A,H98B,H98C), C106(H10A,H10B,H10C), C107(H10D,H10E,
 H10F), C108(H10G,H10H,H10I), C110(H11A,H11B,H11C), C111(H11D,H11E,H11F),
 C112(H11G,H11H,H11I), C120(H12A,H12B,H12C), C121(H12D,H12E,H12F), C122(H12G,
 H12H,H12I), C124(H12J,H12K,H12L), C125(H12M,H12N,H12O), C126(H12P,H12Q,H12R),
 C7AA(H7AA,H7AB,H7AC), C1BA(H1BA,H1BB,H1BC), C4BA(H4BA,H4BB,H4BC), C5BA(H5BA,
 H5BB,H5BC), C9BA(H9BA,H9BB,H9BC), C7BA(H7BA,H7BB,H7BC), C8BA(H8BA,H8BB,H8BC),
 C3CA(H3CA,H3CB,H3CC), C2CA(H2CA,H2CB,H2CC), C0CA(H0CA,H0CB,H0CC), C8AA(H8AA,
 H8AB,H8AC), C2BA(H2BA,H2BB,H2BC), C5CA(H5CA,H5CB,H5CC)
;
_shelx_shelxl_version_number 2017/1
_olex2_submission_special_instructions 'No special instructions were received'

loop_
_space_group_symop_operation_xyz
'x, y, z'
'-x, y+1/2, -z+1/2'
'-x, -y, -z'
'x, -y-1/2, z-1/2'

loop_
_atom_site_label
_atom_site_type_symbol
_atom_site_fract_x
_atom_site_fract_y
_atom_site_fract_z
_atom_site_U_iso_or_equiv
_atom_site_adp_type
_atom_site_occupancy
_atom_site_site_symmetry_order
_atom_site_calc_flag
_atom_site_refinement_flags_posn
_atom_site_refinement_flags_adp
_atom_site_refinement_flags_occupancy
_atom_site_disorder_assembly
_atom_site_disorder_group
C1 C 0.45695(14) 0.51710(6) 0.56621(12) 0.0176(5) Uani 1 1 d . . . . .
C2 C 0.53699(14) 0.52568(6) 0.60034(12) 0.0178(5) Uani 1 1 d . . . . .
C3 C 0.57141(14) 0.49897(6) 0.63821(13) 0.0190(5) Uani 1 1 d . . . . .
H3 H 0.623256 0.497026 0.664066 0.023 Uiso 1 1 calc R . . . .
C4 C 0.51260(14) 0.47409(6) 0.63093(13) 0.0180(5) Uani 1 1 d . . . . .
C5 C 0.52231(14) 0.44397(6) 0.66896(13) 0.0195(5) Uani 1 1 d . . . . .
C6 C 0.46168(14) 0.42139(6) 0.66492(13) 0.0204(5) Uani 1 1 d . . . . .
C7 C 0.46616(15) 0.39336(6) 0.71339(14) 0.0235(5) Uani 1 1 d . . . . .
H7 H 0.508891 0.386857 0.750997 0.028 Uiso 1 1 calc R . . . .
C8 C 0.39614(15) 0.37840(6) 0.69346(14) 0.0236(5) Uani 1 1 d . . . . .
H8 H 0.381664 0.359799 0.715233 0.028 Uiso 1 1 calc R . . . .
C9 C 0.34845(15) 0.39662(6) 0.63243(13) 0.0202(5) Uani 1 1 d . . . . .
C10 C 0.27323(14) 0.38788(6) 0.59325(13) 0.0204(5) Uani 1 1 d . . . . .
C11 C 0.22588(14) 0.40513(6) 0.53342(13) 0.0202(5) Uani 1 1 d . . . . .
C12 C 0.14844(15) 0.39549(6) 0.49398(15) 0.0256(5) Uani 1 1 d . . . . .
H12 H 0.122393 0.376827 0.502640 0.031 Uiso 1 1 calc R . . . .
C13 C 0.12088(15) 0.41870(6) 0.44207(14) 0.0250(5) Uani 1 1 d . . . . .
H13 H 0.072367 0.418945 0.408179 0.030 Uiso 1 1 calc R . . . .
C14 C 0.18091(14) 0.44308(6) 0.44908(13) 0.0202(5) Uani 1 1 d . . . . .
C15 C 0.17187(14) 0.47293(6) 0.40958(13) 0.0197(5) Uani 1 1 d . . . . .
C16 C 0.22603(14) 0.49847(6) 0.42377(13) 0.0195(5) Uani 1 1 d . . . . .
C17 C 0.21521(15) 0.52994(6) 0.38702(14) 0.0227(5) Uani 1 1 d . . . . .
H17 H 0.172768 0.536386 0.349030 0.027 Uiso 1 1 calc R . . . .
C18 C 0.27855(14) 0.54835(6) 0.41832(14) 0.0219(5) Uani 1 1 d . . . . .
H18 H 0.287324 0.569876 0.406427 0.026 Uiso 1 1 calc R . . . .
C19 C 0.32986(14) 0.52808(6) 0.47376(13) 0.0187(5) Uani 1 1 d . . . . .
C20 C 0.40318(14) 0.53742(5) 0.51795(13) 0.0176(5) Uani 1 1 d . . . . .
C21 C 0.49720(14) 0.59687(6) 0.64866(13) 0.0174(5) Uani 1 1 d . . . . .
C22 C 0.43405(14) 0.59366(5) 0.58204(13) 0.0178(5) Uani 1 1 d . . . . .
C23 C 0.38011(14) 0.61633(6) 0.58732(13) 0.0195(5) Uani 1 1 d . . . . .
H23 H 0.333347 0.620267 0.552315 0.023 Uiso 1 1 calc R . . . .
C24 C 0.40870(14) 0.63309(6) 0.65699(13) 0.0189(5) Uani 1 1 d . . . . .
C25 C 0.37132(14) 0.65941(6) 0.68145(13) 0.0197(5) Uani 1 1 d . . . . .
C26 C 0.39887(14) 0.67645(6) 0.74858(13) 0.0196(5) Uani 1 1 d . . . . .
C27 C 0.35760(15) 0.70202(6) 0.77491(14) 0.0253(5) Uani 1 1 d . . . . .
H27 H 0.309112 0.710223 0.750535 0.030 Uiso 1 1 calc R . . . .
C28 C 0.40214(15) 0.71187(6) 0.84134(14) 0.0247(5) Uani 1 1 d . . . . .
H28 H 0.389996 0.728013 0.871558 0.030 Uiso 1 1 calc R . . . .
C29 C 0.47236(15) 0.69267(6) 0.85692(13) 0.0204(5) Uani 1 1 d . . . . .
C30 C 0.53406(15) 0.69540(6) 0.92131(13) 0.0205(5) Uani 1 1 d . . . . .
C31 C 0.60199(15) 0.67645(6) 0.93664(13) 0.0211(5) Uani 1 1 d . . . . .
C32 C 0.66721(16) 0.68063(6) 1.00069(14) 0.0258(5) Uani 1 1 d . . . . .
H32 H 0.670464 0.695210 1.039671 0.031 Uiso 1 1 calc R . . . .
C33 C 0.72232(16) 0.65954(6) 0.99350(14) 0.0255(5) Uani 1 1 d . . . . .
H33 H 0.770771 0.656758 1.026636 0.031 Uiso 1 1 calc R . . . .
C34 C 0.69227(15) 0.64199(6) 0.92467(14) 0.0225(5) Uani 1 1 d . . . . .
C35 C 0.73426(15) 0.61888(6) 0.89581(14) 0.0236(5) Uani 1 1 d . . . . .
C36 C 0.70745(15) 0.60203(6) 0.82859(15) 0.0248(5) Uani 1 1 d . . . . .
C37 C 0.75259(15) 0.57947(7) 0.79728(16) 0.0315(6) Uani 1 1 d . . . . .
H37 H 0.803457 0.573119 0.818658 0.038 Uiso 1 1 calc R . . . .
C38 C 0.70705(15) 0.56937(7) 0.73124(16) 0.0302(6) Uani 1 1 d . . . . .
H38 H 0.720581 0.554804 0.698487 0.036 Uiso 1 1 calc R . . . .
C39 C 0.63348(14) 0.58547(6) 0.72125(14) 0.0217(5) Uani 1 1 d . . . . .
C40 C 0.56862(14) 0.58126(6) 0.66042(13) 0.0180(5) Uani 1 1 d . . . . .
C41 C 0.57668(13) 0.55788(6) 0.60102(13) 0.0179(5) Uani 1 1 d . . . . .
C42 C 0.42429(13) 0.57300(6) 0.51361(13) 0.0178(5) Uani 1 1 d . . . . .
C43 C 0.60052(14) 0.43546(6) 0.71746(13) 0.0216(5) Uani 1 1 d . . . . .
C44 C 0.63543(15) 0.40609(6) 0.70737(13) 0.0226(5) Uani 1 1 d . . . . .
H44 H 0.608371 0.391301 0.672066 0.027 Uiso 1 1 calc R . . . .
C45 C 0.71066(16) 0.39817(6) 0.74922(15) 0.0264(5) Uani 1 1 d . . . . .
C46 C 0.74970(16) 0.42086(7) 0.80132(16) 0.0316(6) Uani 1 1 d . . . . .
H46 H 0.800240 0.416365 0.828173 0.038 Uiso 1 1 calc R . . . .
C47 C 0.71545(16) 0.45025(7) 0.81470(15) 0.0297(6) Uani 1 1 d . . . . .
C48 C 0.64025(16) 0.45710(6) 0.77330(14) 0.0259(5) Uani 1 1 d . . . . .
H48 H 0.616041 0.476168 0.782652 0.031 Uiso 1 1 calc R . . . .
C49 C 0.74645(17) 0.36516(7) 0.73539(17) 0.0343(6) Uani 1 1 d . . . . .
C50 C 0.6916(2) 0.33710(8) 0.7452(2) 0.0463(8) Uani 1 1 d . . . . .
H50A H 0.685597 0.337632 0.794722 0.069 Uiso 1 1 calc GR . . . .
H50B H 0.713342 0.316430 0.736641 0.069 Uiso 1 1 calc GR . . . .
H50C H 0.642081 0.339879 0.710136 0.069 Uiso 1 1 calc GR . . . .
C51 C 0.8257(2) 0.35929(9) 0.7885(2) 0.0597(11) Uani 1 1 d . . . . .
H51A H 0.861055 0.375779 0.781065 0.090 Uiso 1 1 calc GR . . . .
H51B H 0.844222 0.338069 0.779325 0.090 Uiso 1 1 calc GR . . . .
H51C H 0.821732 0.360330 0.838788 0.090 Uiso 1 1 calc GR . . . .
C52 C 0.7540(2) 0.36412(8) 0.65532(19) 0.0424(8) Uani 1 1 d . . . . .
H52A H 0.704346 0.368192 0.621351 0.064 Uiso 1 1 calc GR . . . .
H52B H 0.772245 0.342923 0.645484 0.064 Uiso 1 1 calc GR . . . .
H52C H 0.789977 0.380575 0.649081 0.064 Uiso 1 1 calc GR . . . .
C53 C 0.76218(18) 0.47508(8) 0.87144(17) 0.0389(7) Uani 1 1 d . . . . .
C54 C 0.7104(2) 0.50204(9) 0.8891(2) 0.0516(9) Uani 1 1 d . . . . .
H54A H 0.688363 0.514564 0.845044 0.077 Uiso 1 1 calc GR . . . .
H54B H 0.740644 0.516172 0.926877 0.077 Uiso 1 1 calc GR . . . .
H54C H 0.669635 0.492301 0.906472 0.077 Uiso 1 1 calc GR . . . .
C55 C 0.82311(19) 0.49076(8) 0.8374(2) 0.0444(8) Uani 1 1 d . . . . .
H55A H 0.856056 0.474001 0.826577 0.067 Uiso 1 1 calc GR . . . .
H55B H 0.853685 0.506067 0.872110 0.067 Uiso 1 1 calc GR . . . .
H55C H 0.797567 0.502001 0.792462 0.067 Uiso 1 1 calc GR . . . .
C56 C 0.8027(2) 0.45734(9) 0.94426(18) 0.0502(9) Uani 1 1 d . . . . .
H56A H 0.764432 0.448279 0.966128 0.075 Uiso 1 1 calc GR . . . .
H56B H 0.834287 0.472636 0.978165 0.075 Uiso 1 1 calc GR . . . .
H56C H 0.834577 0.440047 0.933839 0.075 Uiso 1 1 calc GR . . . .
C57 C 0.23956(14) 0.35716(6) 0.61590(14) 0.0219(5) Uani 1 1 d . . . . .
C58 C 0.23732(16) 0.32881(6) 0.57438(14) 0.0264(5) Uani 1 1 d . . . . .
H58 H 0.259138 0.328880 0.534384 0.032 Uiso 1 1 calc R . . . .
C59 C 0.20314(18) 0.30030(7) 0.59136(15) 0.0308(6) Uani 1 1 d . . . . .
C60 C 0.17143(17) 0.30124(7) 0.65232(16) 0.0323(6) Uani 1 1 d . . . . .
H60 H 0.148472 0.282368 0.664565 0.039 Uiso 1 1 calc R . . . .
C61 C 0.17278(16) 0.32923(7) 0.69549(15) 0.0289(6) Uani 1 1 d . . . . .
C62 C 0.20779(16) 0.35718(6) 0.67658(14) 0.0258(5) Uani 1 1 d . . . . .
H62 H 0.210053 0.376123 0.704749 0.031 Uiso 1 1 calc R . . . .
C63 C 0.1974(2) 0.26904(8) 0.5447(2) 0.0490(9) Uani 1 1 d . . . . .
C64 C 0.1112(3) 0.26370(13) 0.5037(3) 0.0910(18) Uani 1 1 d . . . . .
H64A H 0.081853 0.260592 0.539427 0.136 Uiso 1 1 calc GR . . . .
H64B H 0.106217 0.244663 0.472612 0.136 Uiso 1 1 calc GR . . . .
H64C H 0.091906 0.282516 0.473669 0.136 Uiso 1 1 calc GR . . . .
C65 C 0.2287(4) 0.23988(9) 0.5946(3) 0.0914(19) Uani 1 1 d . . . . .
H65A H 0.282197 0.243532 0.619511 0.137 Uiso 1 1 calc GR . . . .
H65B H 0.223905 0.220391 0.564960 0.137 Uiso 1 1 calc GR . . . .
H65C H 0.199692 0.237350 0.630737 0.137 Uiso 1 1 calc GR . . . .
C66 C 0.2424(3) 0.27131(8) 0.4856(2) 0.0523(9) Uani 1 1 d . . . . .
H66A H 0.221877 0.288842 0.451872 0.078 Uiso 1 1 calc GR . . . .
H66B H 0.237624 0.251052 0.458668 0.078 Uiso 1 1 calc GR . . . .
H66C H 0.296048 0.275468 0.509233 0.078 Uiso 1 1 calc GR . . . .
C67 C 0.13585(19) 0.32859(8) 0.76145(17) 0.0392(7) Uani 1 1 d . . . . .
C68 C 0.1739(2) 0.30244(8) 0.81709(17) 0.0410(7) Uani 1 1 d . . . . .
H68A H 0.165631 0.281321 0.793721 0.061 Uiso 1 1 calc GR . . . .
H68B H 0.151688 0.302809 0.858566 0.061 Uiso 1 1 calc GR . . . .
H68C H 0.228449 0.306669 0.834123 0.061 Uiso 1 1 calc GR . . . .
C69 C 0.0498(2) 0.3208(2) 0.7322(2) 0.110(3) Uani 1 1 d . . . . .
H69A H 0.023818 0.338930 0.703491 0.165 Uiso 1 1 calc GR . . . .
H69B H 0.028116 0.316881 0.773221 0.165 Uiso 1 1 calc GR . . . .
H69C H 0.043484 0.301588 0.701420 0.165 Uiso 1 1 calc GR . . . .
C70 C 0.1479(4) 0.36109(10) 0.8043(3) 0.090(2) Uani 1 1 d . . . . .
H70A H 0.202247 0.365782 0.821061 0.135 Uiso 1 1 calc GR . . . .
H70B H 0.126731 0.359442 0.846289 0.135 Uiso 1 1 calc GR . . . .
H70C H 0.122276 0.378383 0.772224 0.135 Uiso 1 1 calc GR . . . .
C71 C 0.09420(14) 0.47784(6) 0.35573(13) 0.0210(5) Uani 1 1 d . . . . .
C72 C 0.06874(15) 0.45701(6) 0.29475(13) 0.0218(5) Uani 1 1 d . . . . .
H72 H 0.103751 0.442866 0.281880 0.026 Uiso 1 1 calc R . . . .
C73 C -0.00840(15) 0.45708(6) 0.25280(14) 0.0237(5) Uani 1 1 d . . . . .
C74 C -0.05903(15) 0.47898(7) 0.27225(15) 0.0300(6) Uani 1 1 d . . . . .
H74 H -0.110711 0.478933 0.245212 0.036 Uiso 1 1 calc R . . . .
C75 C -0.03490(16) 0.50121(7) 0.33137(15) 0.0295(6) Uani 1 1 d . . . . .
C76 C 0.04220(15) 0.50028(6) 0.37211(14) 0.0239(5) Uani 1 1 d . . . . .
H76 H 0.059563 0.514916 0.411140 0.029 Uiso 1 1 calc R . . . .
C77 C -0.03597(16) 0.43155(7) 0.19065(14) 0.0279(6) Uani 1 1 d . . . . .
C78 C 0.0118(2) 0.43412(11) 0.1352(2) 0.0601(11) Uani 1 1 d . . . . .
H78A H 0.007686 0.455901 0.115193 0.090 Uiso 1 1 calc GR . . . .
H78B H -0.007007 0.418698 0.095772 0.090 Uiso 1 1 calc GR . . . .
H78C H 0.064913 0.429412 0.159563 0.090 Uiso 1 1 calc GR . . . .
C79 C -0.0300(4) 0.39799(9) 0.2259(2) 0.0861(19) Uani 1 1 d . . . . .
H79A H 0.023063 0.393504 0.251110 0.129 Uiso 1 1 calc GR . . . .
H79B H -0.048443 0.381794 0.188043 0.129 Uiso 1 1 calc GR . . . .
H79C H -0.060739 0.397341 0.260857 0.129 Uiso 1 1 calc GR . . . .
C80 C -0.1202(2) 0.43698(12) 0.1467(2) 0.0704(14) Uani 1 1 d . . . . .
H80A H -0.152570 0.437404 0.180332 0.106 Uiso 1 1 calc GR . . . .
H80B H -0.136370 0.419481 0.111710 0.106 Uiso 1 1 calc GR . . . .
H80C H -0.124570 0.457452 0.120682 0.106 Uiso 1 1 calc GR . . . .
C81 C -0.09294(18) 0.52317(9) 0.35617(17) 0.0444(8) Uani 1 1 d D U . . .
C82 C -0.1026(4) 0.5136(2) 0.4260(3) 0.0470(18) Uani 0.625(9) 1 d . . P A 1
H82A H -0.120086 0.491348 0.423522 0.071 Uiso 0.625(9) 1 calc GR . P A 1
H82B H -0.140218 0.527592 0.438915 0.071 Uiso 0.625(9) 1 calc GR . P A 1
H82C H -0.054110 0.515551 0.463093 0.071 Uiso 0.625(9) 1 calc GR . P A 1
C83 C -0.0573(4) 0.56075(14) 0.3637(4) 0.0489(18) Uani 0.625(9) 1 d . . P A 1
H83A H -0.007454 0.560922 0.399104 0.073 Uiso 0.625(9) 1 calc GR . P A 1
H83B H -0.091592 0.575237 0.380158 0.073 Uiso 0.625(9) 1 calc GR . P A 1
H83C H -0.052144 0.567912 0.316276 0.073 Uiso 0.625(9) 1 calc GR . P A 1
C84 C -0.1707(8) 0.5275(4) 0.2988(8) 0.046(3) Uani 0.625(9) 1 d . . P A 1
H84A H -0.162304 0.535230 0.253041 0.069 Uiso 0.625(9) 1 calc GR . P A 1
H84B H -0.201521 0.543036 0.316851 0.069 Uiso 0.625(9) 1 calc GR . P A 1
H84C H -0.197181 0.506801 0.290478 0.069 Uiso 0.625(9) 1 calc GR . P A 1
C85 C 0.29763(14) 0.67120(6) 0.62831(14) 0.0230(5) Uani 1 1 d . . . . .
C86 C 0.23275(15) 0.65119(7) 0.60893(15) 0.0278(6) Uani 1 1 d . . . . .
H86 H 0.233111 0.631132 0.632634 0.033 Uiso 1 1 calc R . . . .
C87 C 0.16727(17) 0.66079(8) 0.55451(18) 0.0391(7) Uani 1 1 d . . . . .
C88 C 0.16810(18) 0.69149(9) 0.5219(2) 0.0468(8) Uani 1 1 d . . . . .
H88 H 0.124597 0.698153 0.485354 0.056 Uiso 1 1 calc R . . . .
C89 C 0.23093(19) 0.71243(8) 0.5415(2) 0.0426(8) Uani 1 1 d . . . . .
C90 C 0.29642(16) 0.70158(7) 0.59521(16) 0.0302(6) Uani 1 1 d . . . . .
H90 H 0.339831 0.714991 0.608869 0.036 Uiso 1 1 calc R . . . .
C91 C 0.0961(2) 0.63862(11) 0.5334(2) 0.0639(12) Uani 1 1 d D U . . .
C92 C 0.0485(13) 0.6400(6) 0.4607(12) 0.091(7) Uani 0.492(14) 1 d . U P B 1
H92A H 0.027889 0.661744 0.450485 0.136 Uiso 0.492(14) 1 calc GR . P B 1
H92B H 0.006756 0.624692 0.455198 0.136 Uiso 0.492(14) 1 calc GR . P B 1
H92C H 0.078229 0.634612 0.426416 0.136 Uiso 0.492(14) 1 calc GR . P B 1
C93 C 0.0406(5) 0.6511(3) 0.5898(5) 0.047(2) Uani 0.492(14) 1 d . . P B 1
H93A H 0.070797 0.650400 0.640628 0.070 Uiso 0.492(14) 1 calc GR . P B 1
H93B H -0.003213 0.636804 0.583416 0.070 Uiso 0.492(14) 1 calc GR . P B 1
H93C H 0.023050 0.673072 0.577109 0.070 Uiso 0.492(14) 1 calc GR . P B 1
C94 C 0.1090(5) 0.6035(2) 0.5606(8) 0.070(4) Uani 0.492(14) 1 d . . P B 1
H94A H 0.143713 0.592841 0.536741 0.105 Uiso 0.492(14) 1 calc GR . P B 1
H94B H 0.060440 0.592091 0.548855 0.105 Uiso 0.492(14) 1 calc GR . P B 1
H94C H 0.131031 0.603378 0.613415 0.105 Uiso 0.492(14) 1 calc GR . P B 1
C95 C 0.2283(5) 0.7469(2) 0.5128(5) 0.0449(17) Uani 0.720(9) 1 d . . P C 1
C96 C 0.1536(5) 0.7540(2) 0.4520(4) 0.065(2) Uani 0.720(9) 1 d . . P C 1
H96A H 0.148131 0.738317 0.412560 0.097 Uiso 0.720(9) 1 calc GR . P C 1
H96B H 0.155976 0.775654 0.432737 0.097 Uiso 0.720(9) 1 calc GR . P C 1
H96C H 0.109981 0.752401 0.472552 0.097 Uiso 0.720(9) 1 calc GR . P C 1
C97 C 0.2354(3) 0.77233(12) 0.5745(3) 0.0572(17) Uani 0.720(9) 1 d . . P C 1
H97A H 0.191535 0.770689 0.594675 0.086 Uiso 0.720(9) 1 calc GR . P C 1
H97B H 0.237325 0.793881 0.554521 0.086 Uiso 0.720(9) 1 calc GR . P C 1
H97C H 0.281954 0.768363 0.613094 0.086 Uiso 0.720(9) 1 calc GR . P C 1
C98 C 0.2962(6) 0.7506(2) 0.4770(5) 0.064(2) Uani 0.720(9) 1 d . . P C 1
H98A H 0.344200 0.747060 0.513897 0.096 Uiso 0.720(9) 1 calc GR . P C 1
H98B H 0.295733 0.772240 0.456786 0.096 Uiso 0.720(9) 1 calc GR . P C 1
H98C H 0.290955 0.734758 0.437918 0.096 Uiso 0.720(9) 1 calc GR . P C 1
C99 C 0.52854(15) 0.72099(6) 0.97720(13) 0.0221(5) Uani 1 1 d . . . . .
C100 C 0.52530(15) 0.75406(6) 0.95777(13) 0.0217(5) Uani 1 1 d . . . . .
H100 H 0.525017 0.759928 0.909558 0.026 Uiso 1 1 calc R . . . .
C101 C 0.52250(15) 0.77842(6) 1.00902(14) 0.0239(5) Uani 1 1 d . . . . .
C102 C 0.52501(16) 0.76865(7) 1.08186(14) 0.0278(6) Uani 1 1 d . . . . .
H102 H 0.523519 0.784644 1.116924 0.033 Uiso 1 1 calc R . . . .
C103 C 0.52960(17) 0.73613(7) 1.10327(14) 0.0293(6) Uani 1 1 d . . . . .
C104 C 0.53040(16) 0.71231(7) 1.04980(14) 0.0254(5) Uani 1 1 d . . . . .
H104 H 0.532191 0.690289 1.062890 0.030 Uiso 1 1 calc R . . . .
C105 C 0.51417(17) 0.81475(6) 0.98702(14) 0.0274(6) Uani 1 1 d . . . . .
C106 C 0.42957(19) 0.82473(7) 0.97852(19) 0.0396(7) Uani 1 1 d . . . . .
H10A H 0.396194 0.811631 0.940546 0.059 Uiso 1 1 calc GR . . . .
H10B H 0.422924 0.847429 0.964938 0.059 Uiso 1 1 calc GR . . . .
H10C H 0.416764 0.821355 1.024755 0.059 Uiso 1 1 calc GR . . . .
C107 C 0.5671(2) 0.83641(8) 1.04545(18) 0.0439(8) Uani 1 1 d . . . . .
H10D H 0.551067 0.835593 1.090577 0.066 Uiso 1 1 calc GR . . . .
H10E H 0.564198 0.858568 1.027735 0.066 Uiso 1 1 calc GR . . . .
H10F H 0.619435 0.828703 1.054851 0.066 Uiso 1 1 calc GR . . . .
C108 C 0.5320(2) 0.82122(7) 0.91224(17) 0.0400(7) Uani 1 1 d . . . . .
H10G H 0.583687 0.814104 0.914784 0.060 Uiso 1 1 calc GR . . . .
H10H H 0.527475 0.844237 0.901433 0.060 Uiso 1 1 calc GR . . . .
H10I H 0.495964 0.809375 0.873740 0.060 Uiso 1 1 calc GR . . . .
C109 C 0.5363(2) 0.72528(8) 1.18376(16) 0.0420(8) Uani 1 1 d . . . . .
C110 C 0.5325(4) 0.75463(12) 1.2339(2) 0.095(2) Uani 1 1 d . . . . .
H11A H 0.568526 0.771089 1.227727 0.142 Uiso 1 1 calc GR . . . .
H11B H 0.545474 0.747626 1.284824 0.142 Uiso 1 1 calc GR . . . .
H11C H 0.481088 0.763541 1.220618 0.142 Uiso 1 1 calc GR . . . .
C111 C 0.4739(3) 0.70069(15) 1.1855(2) 0.0815(16) Uani 1 1 d . . . . .
H11D H 0.424065 0.710496 1.165594 0.122 Uiso 1 1 calc GR . . . .
H11E H 0.478910 0.694015 1.235887 0.122 Uiso 1 1 calc GR . . . .
H11F H 0.479195 0.681937 1.156242 0.122 Uiso 1 1 calc GR . . . .
C112 C 0.6158(2) 0.70963(9) 1.21514(18) 0.0515(9) Uani 1 1 d . . . . .
H11G H 0.620718 0.690816 1.185901 0.077 Uiso 1 1 calc GR . . . .
H11H H 0.621065 0.703031 1.265606 0.077 Uiso 1 1 calc GR . . . .
H11I H 0.655434 0.725219 1.213637 0.077 Uiso 1 1 calc GR . . . .
C113 C 0.81586(15) 0.61348(6) 0.94096(14) 0.0248(5) Uani 1 1 d . . . . .
C114 C 0.87188(15) 0.63693(7) 0.93845(16) 0.0282(6) Uani 1 1 d . . . . .
H114 H 0.859404 0.654146 0.904771 0.034 Uiso 1 1 calc R . . . .
C115 C 0.94652(16) 0.63480(7) 0.98602(16) 0.0285(6) Uani 1 1 d . . . . .
C116 C 0.96256(15) 0.60852(7) 1.03552(15) 0.0292(6) Uani 1 1 d . . . . .
H116 H 1.011658 0.607119 1.068167 0.035 Uiso 1 1 calc R . . . .
C117 C 0.90883(15) 0.58428(6) 1.03854(14) 0.0264(6) Uani 1 1 d . . . . .
C118 C 0.83467(15) 0.58736(6) 0.98992(15) 0.0258(5) Uani 1 1 d . . . . .
H118 H 0.797393 0.571593 0.990534 0.031 Uiso 1 1 calc R . . . .
C119 C 1.00735(17) 0.66141(7) 0.98833(18) 0.0358(7) Uani 1 1 d . . . . .
C120 C 0.9841(2) 0.68382(9) 0.9204(2) 0.0507(9) Uani 1 1 d . . . . .
H12A H 0.974647 0.670866 0.876025 0.076 Uiso 1 1 calc GR . . . .
H12B H 1.025054 0.699093 0.921448 0.076 Uiso 1 1 calc GR . . . .
H12C H 0.937888 0.695560 0.921246 0.076 Uiso 1 1 calc GR . . . .
C121 C 1.01467(18) 0.68173(8) 1.0593(2) 0.0430(8) Uani 1 1 d . . . . .
H12D H 0.965387 0.691197 1.058434 0.064 Uiso 1 1 calc GR . . . .
H12E H 1.051972 0.698861 1.061812 0.064 Uiso 1 1 calc GR . . . .
H12F H 1.031222 0.667819 1.102075 0.064 Uiso 1 1 calc GR . . . .
C122 C 1.08593(17) 0.64606(8) 0.9904(2) 0.0419(8) Uani 1 1 d . . . . .
H12G H 1.101118 0.631560 1.032202 0.063 Uiso 1 1 calc GR . . . .
H12H H 1.123945 0.663043 0.994829 0.063 Uiso 1 1 calc GR . . . .
H12I H 1.081956 0.633980 0.945416 0.063 Uiso 1 1 calc GR . . . .
C123 C 0.93067(17) 0.55486(7) 1.09053(16) 0.0319(6) Uani 1 1 d . . . . .
C124 C 0.97100(19) 0.52966(7) 1.05249(17) 0.0377(7) Uani 1 1 d . . . . .
H12J H 0.936515 0.523215 1.005947 0.057 Uiso 1 1 calc GR . . . .
H12K H 0.984925 0.510800 1.083881 0.057 Uiso 1 1 calc GR . . . .
H12L H 1.016780 0.539224 1.043837 0.057 Uiso 1 1 calc GR . . . .
C125 C 0.8595(2) 0.53856(9) 1.1054(2) 0.0480(8) Uani 1 1 d . . . . .
H12M H 0.830665 0.554475 1.124943 0.072 Uiso 1 1 calc GR . . . .
H12N H 0.875579 0.521176 1.140734 0.072 Uiso 1 1 calc GR . . . .
H12O H 0.827463 0.529802 1.059852 0.072 Uiso 1 1 calc GR . . . .
C126 C 0.9860(2) 0.56457(8) 1.16542(17) 0.0458(8) Uani 1 1 d . . . . .
H12P H 1.034029 0.572104 1.157627 0.069 Uiso 1 1 calc GR . . . .
H12Q H 0.995551 0.545918 1.197879 0.069 Uiso 1 1 calc GR . . . .
H12R H 0.963124 0.581763 1.187542 0.069 Uiso 1 1 calc GR . . . .
C127 C 0.3216(3) 0.63600(11) -0.0326(3) 0.0505(11) Uani 0.819(4) 1 d . . P D 1
C128 C 0.3111(3) 0.62295(12) 0.0329(3) 0.0507(11) Uani 0.819(4) 1 d . . P D 1
H128 H 0.262302 0.622254 0.041392 0.061 Uiso 0.819(4) 1 calc R . P D 1
C129 C 0.3748(3) 0.61113(12) 0.0846(2) 0.0515(11) Uani 0.819(4) 1 d . . P D 1
H129 H 0.368855 0.601743 0.128092 0.062 Uiso 0.819(4) 1 calc R . P D 1
C130 C 0.4473(3) 0.61295(13) 0.0730(3) 0.0588(13) Uani 0.819(4) 1 d . . P D 1
H130 H 0.490171 0.605535 0.109349 0.071 Uiso 0.819(4) 1 calc R . P D 1
C131 C 0.4565(3) 0.62568(13) 0.0079(3) 0.0601(13) Uani 0.819(4) 1 d . . P D 1
H131 H 0.505414 0.626206 -0.000453 0.072 Uiso 0.819(4) 1 calc R . P D 1
C132 C 0.3952(3) 0.63742(12) -0.0438(3) 0.0568(13) Uani 0.819(4) 1 d . . P D 1
H132 H 0.402040 0.646522 -0.087285 0.068 Uiso 0.819(4) 1 calc R . P D 1
C133 C 0.8737(5) 0.6920(2) 0.7062(7) 0.058(3) Uani 0.614(2) 1 d . . P E 1
C134 C 0.8258(5) 0.70222(15) 0.7412(3) 0.0594(18) Uani 0.614(2) 1 d . . P E 1
H134 H 0.835803 0.721109 0.770005 0.071 Uiso 0.614(2) 1 calc R . P E 1
C135 C 0.7585(4) 0.68438(16) 0.7351(3) 0.0517(15) Uani 0.614(2) 1 d . . P E 1
H135 H 0.722055 0.691679 0.758813 0.062 Uiso 0.614(2) 1 calc R . P E 1
C136 C 0.7456(3) 0.65627(13) 0.6946(3) 0.0388(12) Uani 0.614(2) 1 d . . P E 1
H136 H 0.700711 0.644310 0.691709 0.047 Uiso 0.614(2) 1 calc R . P E 1
C137 C 0.7961(5) 0.64565(17) 0.6590(5) 0.047(2) Uani 0.614(2) 1 d . . P E 1
H137 H 0.785301 0.626545 0.631076 0.057 Uiso 0.614(2) 1 calc R . P E 1
C138 C 0.8649(4) 0.66234(16) 0.6624(4) 0.0443(14) Uani 0.614(2) 1 d . . P E 1
H138 H 0.901468 0.655093 0.638809 0.053 Uiso 0.614(2) 1 calc R . P E 1
Cl1 Cl 0.24232(8) 0.65017(4) -0.10107(8) 0.0663(5) Uani 0.819(4) 1 d . . P D 1
Cl2 Cl 0.9663(2) 0.71036(10) 0.71157(14) 0.1009(10) Uani 0.614(2) 1 d . . P E 1
N1 N 0.44422(11) 0.48552(5) 0.58462(11) 0.0177(4) Uani 1 1 d . . . . .
N2 N 0.38907(12) 0.42302(5) 0.61645(11) 0.0190(4) Uani 1 1 d . . . . .
N3 N 0.24444(12) 0.43407(5) 0.50456(11) 0.0186(4) Uani 1 1 d . . . . .
N4 N 0.29681(11) 0.49794(5) 0.47616(11) 0.0182(4) Uani 1 1 d . . . . .
N5 N 0.48003(12) 0.62073(5) 0.69332(11) 0.0182(4) Uani 1 1 d . . . . .
N6 N 0.46843(12) 0.67088(5) 0.79966(11) 0.0191(4) Uani 1 1 d . . . . .
N7 N 0.61831(12) 0.65242(5) 0.89165(11) 0.0204(4) Uani 1 1 d . . . . .
N8 N 0.63505(12) 0.60518(5) 0.78098(11) 0.0209(4) Uani 1 1 d . . . . .
O1 O 0.61715(10) 0.56465(4) 0.55988(9) 0.0211(4) Uani 1 1 d . . . . .
O2 O 0.42493(10) 0.58614(4) 0.45551(9) 0.0238(4) Uani 1 1 d . . . . .
Zn1 Zn 0.34852(2) 0.45775(2) 0.53538(2) 0.01676(8) Uani 1 1 d . . . . .
Zn2 Zn 0.54289(9) 0.63212(3) 0.79889(9) 0.0161(2) Uani 0.614(2) 1 d . . P E 1
Cl3 Cl 0.48402(19) 0.49553(8) 0.8484(2) 0.1263(12) Uani 0.614(2) 1 d D . P E 1
C139 C 0.4252(4) 0.46631(14) 0.8731(4) 0.094(3) Uani 0.614(2) 1 d D . P E 1
C140 C 0.3777(4) 0.44691(19) 0.8185(3) 0.084(3) Uani 0.614(2) 1 d G . P E 1
H140 H 0.376835 0.449926 0.768922 0.101 Uiso 0.614(2) 1 calc R . P E 1
C141 C 0.3314(4) 0.42301(18) 0.8380(4) 0.103(5) Uani 0.614(2) 1 d G . P E 1
H141 H 0.299618 0.410029 0.801461 0.124 Uiso 0.614(2) 1 calc R . P E 1
C142 C 0.3327(4) 0.41850(16) 0.9121(5) 0.087(3) Uani 0.614(2) 1 d G . P E 1
H142 H 0.301702 0.402509 0.925165 0.104 Uiso 0.614(2) 1 calc R . P E 1
C143 C 0.3802(4) 0.43790(19) 0.9667(3) 0.095(4) Uani 0.614(2) 1 d G . P E 1
H143 H 0.381003 0.434885 1.016332 0.114 Uiso 0.614(2) 1 calc R . P E 1
C144 C 0.4264(4) 0.46180(17) 0.9472(4) 0.104(3) Uani 0.614(2) 1 d G . P E 1
H144 H 0.458221 0.474782 0.983795 0.124 Uiso 0.614(2) 1 calc R . P E 1
Cl4 Cl 0.3538(3) 0.51643(9) 0.9439(2) 0.1090(16) Uani 0.386(2) 1 d D . P E 2
C145 C 0.3575(5) 0.47642(16) 0.9221(4) 0.065(3) Uani 0.386(2) 1 d D U P E 2
C146 C 0.3491(5) 0.4673(2) 0.8486(4) 0.059(3) Uani 0.386(2) 1 d G U P E 2
H146 H 0.344890 0.483293 0.812246 0.070 Uiso 0.386(2) 1 calc R . P E 2
C147 C 0.3472(6) 0.4344(2) 0.8296(5) 0.090(5) Uani 0.386(2) 1 d G U P E 2
H147 H 0.341591 0.428285 0.780421 0.108 Uiso 0.386(2) 1 calc R . P E 2
C148 C 0.3535(6) 0.41050(16) 0.8840(7) 0.083(4) Uani 0.386(2) 1 d G U P E 2
H148 H 0.352212 0.388454 0.871206 0.099 Uiso 0.386(2) 1 calc R . P E 2
C149 C 0.3619(6) 0.4196(2) 0.9574(6) 0.077(4) Uani 0.386(2) 1 d G U P E 2
H149 H 0.366133 0.403630 0.993817 0.092 Uiso 0.386(2) 1 calc R . P E 2
C150 C 0.3639(6) 0.4526(2) 0.9765(4) 0.081(4) Uani 0.386(2) 1 d G U P E 2
H150 H 0.369432 0.458638 1.025644 0.097 Uiso 0.386(2) 1 calc R . P E 2
Cl0A Cl 0.5236(3) 0.53866(17) 0.8337(3) 0.143(2) Uani 0.386(2) 1 d . U P E 2
C0AA C 0.4330(6) 0.5474(3) 0.7852(6) 0.101(3) Uani 0.386(2) 1 d . U P E 2
C1AA C 0.3921(8) 0.5726(3) 0.8075(5) 0.111(4) Uani 0.386(2) 1 d G U P E 2
H1AA H 0.415288 0.584978 0.849344 0.133 Uiso 0.386(2) 1 calc R . P E 2
C2AA C 0.3167(8) 0.5794(2) 0.7672(6) 0.095(4) Uani 0.386(2) 1 d G U P E 2
H2AA H 0.289350 0.596330 0.782141 0.113 Uiso 0.386(2) 1 calc R . P E 2
C3AA C 0.2821(6) 0.5610(3) 0.7046(6) 0.085(4) Uani 0.386(2) 1 d G U P E 2
H3AA H 0.231567 0.565561 0.677700 0.101 Uiso 0.386(2) 1 calc R . P E 2
C4AA C 0.3229(7) 0.5358(3) 0.6823(5) 0.086(4) Uani 0.386(2) 1 d G U P E 2
H4AA H 0.299722 0.523440 0.640460 0.103 Uiso 0.386(2) 1 calc R . P E 2
C5AA C 0.3983(7) 0.5290(3) 0.7226(6) 0.095(4) Uani 0.386(2) 1 d G U P E 2
H5AA H 0.425660 0.512087 0.707662 0.114 Uiso 0.386(2) 1 calc R . P E 2
N2AA N 0.4912(3) 0.59447(10) 0.8533(2) 0.0372(10) Uani 0.614(2) 1 d . U P E 1
C6AA C 0.4484(6) 0.5806(2) 0.8798(6) 0.094(2) Uani 0.614(2) 1 d D U P E 1
C7AA C 0.3917(9) 0.5611(3) 0.9152(9) 0.150(5) Uani 0.614(2) 1 d D U P E 1
H7AA H 0.359653 0.547054 0.878471 0.225 Uiso 0.614(2) 1 calc GR . P E 1
H7AB H 0.359698 0.576230 0.933074 0.225 Uiso 0.614(2) 1 calc GR . P E 1
H7AC H 0.421006 0.548124 0.955887 0.225 Uiso 0.614(2) 1 calc GR . P E 1
C1BA C -0.0576(6) 0.5463(3) 0.4150(7) 0.056(3) Uani 0.375(9) 1 d D U P A 3
H1BA H -0.029003 0.534450 0.457956 0.084 Uiso 0.375(9) 1 calc GR . P A 3
H1BB H -0.097280 0.559023 0.427600 0.084 Uiso 0.375(9) 1 calc GR . P A 3
H1BC H -0.023224 0.560533 0.398031 0.084 Uiso 0.375(9) 1 calc GR . P A 3
Zn0A Zn 0.55574(16) 0.63967(6) 0.78910(14) 0.0243(4) Uani 0.386(2) 1 d . . P E 2
C4BA C -0.1351(7) 0.4963(3) 0.4032(6) 0.046(2) Uani 0.375(9) 1 d D U P A 3
H4BA H -0.161581 0.479636 0.369762 0.069 Uiso 0.375(9) 1 calc GR . P A 3
H4BB H -0.171471 0.507769 0.423661 0.069 Uiso 0.375(9) 1 calc GR . P A 3
H4BC H -0.096054 0.486429 0.442567 0.069 Uiso 0.375(9) 1 calc GR . P A 3
C5BA C -0.1563(13) 0.5338(8) 0.2934(14) 0.042(4) Uani 0.375(9) 1 d D U P A 3
H5BA H -0.137245 0.549552 0.264385 0.062 Uiso 0.375(9) 1 calc GR . P A 3
H5BB H -0.196327 0.543662 0.311779 0.062 Uiso 0.375(9) 1 calc GR . P A 3
H5BC H -0.176981 0.515271 0.263070 0.062 Uiso 0.375(9) 1 calc GR . P A 3
C9BA C 0.1299(6) 0.6049(2) 0.5053(9) 0.094(5) Uani 0.508(14) 1 d D U P B 5
H9BA H 0.148257 0.609587 0.462552 0.142 Uiso 0.508(14) 1 calc GR . P B 5
H9BB H 0.089437 0.588808 0.492569 0.142 Uiso 0.508(14) 1 calc GR . P B 5
H9BC H 0.171757 0.596550 0.544463 0.142 Uiso 0.508(14) 1 calc GR . P B 5
C7BA C 0.0688(7) 0.6304(5) 0.5946(6) 0.092(5) Uani 0.508(14) 1 d D U P B 5
H7BA H 0.110315 0.621488 0.633136 0.138 Uiso 0.508(14) 1 calc GR . P B 5
H7BB H 0.028177 0.614509 0.580035 0.138 Uiso 0.508(14) 1 calc GR . P B 5
H7BC H 0.049047 0.649717 0.612712 0.138 Uiso 0.508(14) 1 calc GR . P B 5
C8BA C 0.0401(7) 0.6487(5) 0.4600(9) 0.062(4) Uani 0.508(14) 1 d D U P B 5
H8BA H 0.014709 0.668705 0.466718 0.092 Uiso 0.508(14) 1 calc GR . P B 5
H8BB H 0.002232 0.631786 0.443589 0.092 Uiso 0.508(14) 1 calc GR . P B 5
H8BC H 0.068271 0.651939 0.423330 0.092 Uiso 0.508(14) 1 calc GR . P B 5
C3CA C 0.3148(14) 0.7619(5) 0.5109(14) 0.058(5) Uani 0.280(9) 1 d . . P C 6
H3CA H 0.319226 0.770706 0.559510 0.087 Uiso 0.280(9) 1 calc GR . P C 6
H3CB H 0.315687 0.779427 0.476890 0.087 Uiso 0.280(9) 1 calc GR . P C 6
H3CC H 0.357258 0.747305 0.512667 0.087 Uiso 0.280(9) 1 calc GR . P C 6
C1CA C 0.2416(11) 0.7439(5) 0.4858(11) 0.039(4) Uani 0.280(9) 1 d . . P C 6
C2CA C 0.2339(9) 0.7353(4) 0.4030(7) 0.059(4) Uani 0.280(9) 1 d . . P C 6
H2CA H 0.273406 0.719914 0.399887 0.088 Uiso 0.280(9) 1 calc GR . P C 6
H2CB H 0.239544 0.754876 0.376370 0.088 Uiso 0.280(9) 1 calc GR . P C 6
H2CC H 0.183900 0.725855 0.381467 0.088 Uiso 0.280(9) 1 calc GR . P C 6
C0CA C 0.1753(12) 0.7655(6) 0.4919(17) 0.082(7) Uani 0.280(9) 1 d . . P C 6
H0CA H 0.127201 0.754403 0.470827 0.123 Uiso 0.280(9) 1 calc GR . P C 6
H0CB H 0.176638 0.785554 0.465619 0.123 Uiso 0.280(9) 1 calc GR . P C 6
H0CC H 0.179786 0.770167 0.543307 0.123 Uiso 0.280(9) 1 calc GR . P C 6
N0AA N 0.2516(9) 0.5742(3) 0.7266(10) 0.180(5) Uani 0.614(2) 1 d . U P E 1
C8AA C 0.3472(11) 0.5369(4) 0.6861(12) 0.170(7) Uani 0.614(2) 1 d . U P E 1
H8AA H 0.325996 0.536792 0.633154 0.255 Uiso 0.614(2) 1 calc GR . P E 1
H8AB H 0.346153 0.515096 0.705005 0.255 Uiso 0.614(2) 1 calc GR . P E 1
H8AC H 0.399588 0.544643 0.697872 0.255 Uiso 0.614(2) 1 calc GR . P E 1
C9AA C 0.3044(15) 0.5569(5) 0.7174(15) 0.200(7) Uani 0.614(2) 1 d . U P E 1
N1AA N 0.6293(7) 0.6788(3) 0.7420(6) 0.076(3) Uani 0.386(2) 1 d . U P E 2
C0BA C 0.6733(7) 0.6935(2) 0.7413(8) 0.073(3) Uani 0.386(2) 1 d . U P E 2
C2BA C 0.7249(11) 0.7166(5) 0.6964(12) 0.121(5) Uani 0.386(2) 1 d . U P E 2
H2BA H 0.697944 0.717878 0.644688 0.182 Uiso 0.386(2) 1 calc GR . P E 2
H2BB H 0.774790 0.706781 0.701681 0.182 Uiso 0.386(2) 1 calc GR . P E 2
H2BC H 0.731373 0.738202 0.717364 0.182 Uiso 0.386(2) 1 calc GR . P E 2
N6BA N 0.7539(13) 0.6277(6) 0.6367(11) 0.121(8) Uani 0.302(10) 1 d . U P F 2
C6BA C 0.829(2) 0.6474(11) 0.6746(18) 0.122(10) Uani 0.302(10) 1 d . U P F 2
C5CA C 0.8938(18) 0.6832(10) 0.7042(19) 0.120(11) Uani 0.302(10) 1 d . U P F 2
H5CA H 0.911655 0.690853 0.663012 0.180 Uiso 0.302(10) 1 calc GR . P F 2
H5CB H 0.937285 0.676819 0.744010 0.180 Uiso 0.302(10) 1 calc GR . P F 2
H5CC H 0.866039 0.700477 0.720888 0.180 Uiso 0.302(10) 1 calc GR . P F 2
O0AA O 0.9460(8) 0.7284(4) 0.7504(16) 0.167(14) Uani 0.311(15) 1 d . . . G 2

loop_
_atom_site_aniso_label
_atom_site_aniso_U_11
_atom_site_aniso_U_22
_atom_site_aniso_U_33
_atom_site_aniso_U_23
_atom_site_aniso_U_13
_atom_site_aniso_U_12
C1 0.0191(12) 0.0170(11) 0.0160(10) -0.0046(8) 0.0038(9) -0.0029(9)
C2 0.0185(11) 0.0179(11) 0.0162(10) -0.0043(9) 0.0035(9) -0.0021(9)
C3 0.0182(12) 0.0174(11) 0.0202(11) -0.0051(9) 0.0029(9) -0.0013(9)
C4 0.0184(11) 0.0174(11) 0.0171(11) -0.0046(9) 0.0030(9) -0.0017(9)
C5 0.0221(12) 0.0181(11) 0.0166(11) -0.0022(9) 0.0020(9) -0.0007(9)
C6 0.0238(12) 0.0180(11) 0.0183(11) -0.0019(9) 0.0038(9) 0.0002(9)
C7 0.0270(13) 0.0214(12) 0.0199(11) 0.0027(9) 0.0021(10) 0.0007(10)
C8 0.0294(14) 0.0184(12) 0.0233(12) 0.0017(9) 0.0073(10) -0.0020(10)
C9 0.0247(13) 0.0169(11) 0.0199(11) -0.0026(9) 0.0074(10) -0.0016(9)
C10 0.0247(13) 0.0193(11) 0.0194(11) -0.0037(9) 0.0096(10) -0.0025(10)
C11 0.0225(12) 0.0182(11) 0.0203(11) -0.0042(9) 0.0063(10) -0.0029(9)
C12 0.0222(13) 0.0256(13) 0.0281(13) -0.0025(10) 0.0053(10) -0.0087(10)
C13 0.0191(12) 0.0270(13) 0.0265(13) -0.0023(10) 0.0019(10) -0.0055(10)
C14 0.0193(12) 0.0225(12) 0.0187(11) -0.0042(9) 0.0048(9) -0.0018(9)
C15 0.0180(12) 0.0231(12) 0.0170(11) -0.0039(9) 0.0030(9) 0.0004(9)
C16 0.0193(12) 0.0194(11) 0.0190(11) -0.0033(9) 0.0038(9) 0.0015(9)
C17 0.0226(12) 0.0223(12) 0.0205(11) -0.0004(10) 0.0011(10) 0.0021(10)
C18 0.0219(12) 0.0183(11) 0.0239(12) 0.0006(9) 0.0030(10) 0.0007(9)
C19 0.0197(12) 0.0167(11) 0.0196(11) -0.0026(9) 0.0050(9) 0.0011(9)
C20 0.0207(12) 0.0152(11) 0.0166(11) -0.0039(8) 0.0043(9) -0.0005(9)
C21 0.0204(12) 0.0146(11) 0.0171(11) -0.0004(8) 0.0044(9) -0.0020(9)
C22 0.0205(12) 0.0141(10) 0.0185(11) 0.0005(9) 0.0043(9) -0.0011(9)
C23 0.0222(12) 0.0160(11) 0.0189(11) 0.0003(9) 0.0034(9) 0.0002(9)
C24 0.0196(12) 0.0164(11) 0.0204(11) 0.0010(9) 0.0046(9) 0.0002(9)
C25 0.0177(12) 0.0189(11) 0.0223(11) 0.0006(9) 0.0050(9) 0.0010(9)
C26 0.0198(12) 0.0176(11) 0.0217(11) 0.0003(9) 0.0060(9) 0.0013(9)
C27 0.0226(13) 0.0263(13) 0.0266(13) -0.0037(10) 0.0057(10) 0.0055(10)
C28 0.0276(13) 0.0217(12) 0.0261(12) -0.0045(10) 0.0091(11) 0.0056(10)
C29 0.0250(13) 0.0179(11) 0.0195(11) -0.0017(9) 0.0081(10) 0.0018(10)
C30 0.0268(13) 0.0173(11) 0.0185(11) -0.0001(9) 0.0078(10) 0.0025(10)
C31 0.0271(13) 0.0171(11) 0.0182(11) -0.0009(9) 0.0045(10) 0.0012(10)
C32 0.0305(14) 0.0229(12) 0.0217(12) -0.0061(10) 0.0030(10) 0.0005(11)
C33 0.0265(13) 0.0236(12) 0.0224(12) -0.0051(10) -0.0005(10) 0.0022(10)
C34 0.0212(12) 0.0207(12) 0.0223(12) -0.0032(9) -0.0001(10) 0.0000(10)
C35 0.0206(12) 0.0197(12) 0.0268(13) -0.0053(10) -0.0003(10) 0.0016(10)
C36 0.0198(12) 0.0217(12) 0.0299(13) -0.0079(10) 0.0014(10) 0.0011(10)
C37 0.0174(12) 0.0320(14) 0.0398(15) -0.0157(12) -0.0021(11) 0.0056(11)
C38 0.0202(13) 0.0303(14) 0.0376(15) -0.0175(12) 0.0033(11) 0.0027(11)
C39 0.0183(12) 0.0197(12) 0.0260(12) -0.0077(10) 0.0037(10) -0.0001(9)
C40 0.0191(12) 0.0142(11) 0.0201(11) -0.0035(9) 0.0041(9) -0.0018(9)
C41 0.0153(11) 0.0163(11) 0.0201(11) -0.0009(9) 0.0011(9) 0.0015(9)
C42 0.0143(11) 0.0176(11) 0.0199(11) -0.0012(9) 0.0017(9) 0.0004(9)
C43 0.0228(12) 0.0209(12) 0.0190(11) 0.0021(9) 0.0019(10) -0.0022(10)
C44 0.0239(13) 0.0209(12) 0.0193(11) 0.0010(9) -0.0009(10) -0.0031(10)
C45 0.0261(13) 0.0243(13) 0.0247(12) 0.0031(10) -0.0002(10) 0.0006(10)
C46 0.0243(14) 0.0330(15) 0.0301(14) 0.0009(11) -0.0058(11) 0.0011(11)
C47 0.0286(14) 0.0299(14) 0.0240(13) -0.0020(11) -0.0047(11) -0.0048(11)
C48 0.0278(14) 0.0218(12) 0.0249(13) -0.0013(10) 0.0015(11) -0.0011(10)
C49 0.0307(15) 0.0274(14) 0.0383(16) 0.0019(12) -0.0024(12) 0.0086(12)
C50 0.054(2) 0.0314(16) 0.051(2) 0.0061(14) 0.0085(16) 0.0054(15)
C51 0.047(2) 0.046(2) 0.068(3) -0.0110(18) -0.0176(18) 0.0198(17)
C52 0.0440(19) 0.0325(16) 0.0490(19) -0.0027(14) 0.0093(15) 0.0102(14)
C53 0.0359(16) 0.0341(16) 0.0361(16) -0.0080(13) -0.0089(13) -0.0041(13)
C54 0.050(2) 0.048(2) 0.0473(19) -0.0278(16) -0.0051(16) -0.0071(16)
C55 0.0358(17) 0.0343(16) 0.0520(19) -0.0037(14) -0.0077(14) -0.0080(13)
C56 0.052(2) 0.052(2) 0.0326(16) -0.0105(15) -0.0133(15) -0.0104(16)
C57 0.0219(12) 0.0213(12) 0.0217(12) -0.0001(9) 0.0041(10) -0.0024(10)
C58 0.0332(14) 0.0239(13) 0.0240(12) -0.0023(10) 0.0108(11) -0.0054(11)
C59 0.0409(16) 0.0223(13) 0.0291(14) -0.0017(11) 0.0092(12) -0.0078(12)
C60 0.0355(16) 0.0264(14) 0.0357(15) 0.0070(11) 0.0106(12) -0.0092(12)
C61 0.0285(14) 0.0310(14) 0.0296(14) 0.0099(11) 0.0117(11) 0.0044(11)
C62 0.0308(14) 0.0234(13) 0.0247(12) 0.0028(10) 0.0099(11) 0.0027(11)
C63 0.079(3) 0.0239(15) 0.0475(19) -0.0089(14) 0.0232(18) -0.0186(16)
C64 0.101(4) 0.080(3) 0.091(4) -0.046(3) 0.024(3) -0.059(3)
C65 0.192(6) 0.0236(18) 0.077(3) 0.0039(19) 0.066(4) 0.010(3)
C66 0.085(3) 0.0298(16) 0.0447(19) -0.0148(14) 0.0224(19) -0.0121(17)
C67 0.0395(17) 0.0481(18) 0.0379(16) 0.0183(14) 0.0240(14) 0.0122(14)
C68 0.054(2) 0.0440(18) 0.0265(14) 0.0050(13) 0.0125(14) 0.0021(15)
C69 0.032(2) 0.256(8) 0.047(2) 0.053(4) 0.0187(18) 0.015(3)
C70 0.174(6) 0.047(2) 0.090(3) 0.021(2) 0.107(4) 0.035(3)
C71 0.0196(12) 0.0226(12) 0.0194(11) -0.0013(9) 0.0026(9) -0.0030(10)
C72 0.0224(12) 0.0218(12) 0.0208(12) -0.0019(9) 0.0049(10) 0.0005(10)
C73 0.0219(13) 0.0295(13) 0.0186(11) -0.0037(10) 0.0031(10) -0.0039(10)
C74 0.0186(13) 0.0445(16) 0.0242(13) -0.0078(12) 0.0009(10) -0.0004(11)
C75 0.0248(14) 0.0395(15) 0.0231(13) -0.0057(11) 0.0044(11) 0.0052(12)
C76 0.0253(13) 0.0262(13) 0.0188(11) -0.0053(10) 0.0032(10) -0.0004(10)
C77 0.0271(14) 0.0316(14) 0.0227(12) -0.0068(11) 0.0024(10) -0.0064(11)
C78 0.062(2) 0.076(3) 0.050(2) -0.041(2) 0.0280(19) -0.031(2)
C79 0.168(5) 0.035(2) 0.0317(18) -0.0032(15) -0.015(2) -0.030(3)
C80 0.042(2) 0.090(3) 0.062(2) -0.052(2) -0.0153(18) 0.005(2)
C81 0.0316(16) 0.068(2) 0.0295(15) -0.0173(15) 0.0017(12) 0.0192(15)
C82 0.040(3) 0.073(5) 0.029(3) 0.002(3) 0.012(2) 0.022(3)
C83 0.054(4) 0.036(3) 0.058(4) -0.013(3) 0.019(3) 0.015(3)
C84 0.039(5) 0.071(9) 0.025(4) 0.000(4) 0.006(4) 0.026(5)
C85 0.0198(12) 0.0258(13) 0.0228(12) -0.0044(10) 0.0043(10) 0.0050(10)
C86 0.0236(13) 0.0317(14) 0.0269(13) -0.0046(11) 0.0047(11) 0.0001(11)
C87 0.0235(15) 0.0478(18) 0.0420(17) -0.0066(14) 0.0013(12) -0.0016(13)
C88 0.0235(15) 0.054(2) 0.052(2) 0.0072(16) -0.0098(14) 0.0117(14)
C89 0.0327(16) 0.0345(16) 0.0519(19) 0.0079(14) -0.0039(14) 0.0116(13)
C90 0.0221(13) 0.0248(13) 0.0387(15) -0.0011(11) -0.0007(11) 0.0055(11)
C91 0.0334(19) 0.077(3) 0.067(3) 0.006(2) -0.0125(18) -0.0213(19)
C92 0.120(14) 0.088(12) 0.058(9) -0.021(7) 0.013(8) -0.035(9)
C93 0.034(4) 0.062(5) 0.042(4) -0.004(4) 0.006(3) -0.014(4)
C94 0.041(5) 0.043(5) 0.117(10) -0.010(5) 0.006(5) -0.021(4)
C95 0.037(3) 0.042(3) 0.054(5) 0.021(3) 0.010(3) 0.017(2)
C96 0.055(4) 0.061(5) 0.070(5) 0.035(4) 0.003(4) 0.027(4)
C97 0.059(3) 0.034(3) 0.076(4) 0.014(2) 0.013(3) 0.022(2)
C98 0.058(6) 0.056(5) 0.084(6) 0.045(4) 0.030(5) 0.024(4)
C99 0.0240(13) 0.0239(12) 0.0183(11) -0.0023(9) 0.0053(9) 0.0048(10)
C100 0.0258(13) 0.0234(12) 0.0152(11) -0.0004(9) 0.0043(9) 0.0021(10)
C101 0.0282(13) 0.0241(13) 0.0187(11) -0.0002(10) 0.0052(10) 0.0055(10)
C102 0.0348(15) 0.0296(14) 0.0180(12) -0.0048(10) 0.0053(10) 0.0097(11)
C103 0.0375(15) 0.0339(15) 0.0170(12) 0.0018(10) 0.0081(11) 0.0131(12)
C104 0.0314(14) 0.0248(13) 0.0201(12) 0.0030(10) 0.0071(10) 0.0083(11)
C105 0.0387(15) 0.0214(12) 0.0225(12) -0.0028(10) 0.0087(11) 0.0035(11)
C106 0.0435(18) 0.0255(14) 0.0503(18) 0.0051(13) 0.0131(15) 0.0097(13)
C107 0.057(2) 0.0293(15) 0.0398(17) -0.0069(13) 0.0032(15) -0.0052(14)
C108 0.063(2) 0.0275(15) 0.0351(16) 0.0046(12) 0.0219(15) 0.0070(14)
C109 0.067(2) 0.0424(17) 0.0208(13) 0.0082(12) 0.0182(14) 0.0241(16)
C110 0.192(6) 0.075(3) 0.0254(18) 0.0157(18) 0.044(3) 0.079(4)
C111 0.075(3) 0.134(5) 0.043(2) 0.034(3) 0.029(2) 0.000(3)
C112 0.073(3) 0.049(2) 0.0274(15) 0.0094(14) 0.0044(16) 0.0158(18)
C113 0.0200(12) 0.0226(12) 0.0275(13) -0.0113(10) -0.0015(10) 0.0019(10)
C114 0.0240(13) 0.0231(13) 0.0323(14) -0.0094(11) -0.0019(11) 0.0022(10)
C115 0.0221(13) 0.0275(13) 0.0329(14) -0.0137(11) 0.0021(11) -0.0017(11)
C116 0.0186(13) 0.0345(15) 0.0295(13) -0.0148(11) -0.0026(10) 0.0040(11)
C117 0.0252(13) 0.0254(13) 0.0253(13) -0.0109(10) 0.0011(10) 0.0060(10)
C118 0.0226(13) 0.0233(12) 0.0288(13) -0.0113(10) 0.0019(10) 0.0012(10)
C119 0.0247(14) 0.0344(15) 0.0434(17) -0.0136(13) 0.0007(12) -0.0066(12)
C120 0.0377(18) 0.0442(19) 0.062(2) 0.0007(17) -0.0009(16) -0.0166(15)
C121 0.0310(16) 0.0374(17) 0.056(2) -0.0228(15) 0.0037(14) -0.0046(13)
C122 0.0258(15) 0.0462(18) 0.0516(19) -0.0201(15) 0.0065(14) -0.0094(13)
C123 0.0313(15) 0.0321(14) 0.0283(14) -0.0060(11) 0.0006(11) 0.0091(12)
C124 0.0448(18) 0.0284(14) 0.0361(16) -0.0057(12) 0.0039(13) 0.0117(13)
C125 0.045(2) 0.057(2) 0.0404(18) 0.0123(16) 0.0083(15) 0.0055(16)
C126 0.054(2) 0.0409(18) 0.0306(15) -0.0091(13) -0.0097(14) 0.0143(15)
C127 0.053(3) 0.043(2) 0.055(3) 0.007(2) 0.014(2) -0.006(2)
C128 0.050(3) 0.059(3) 0.052(3) -0.001(2) 0.028(2) -0.010(2)
C129 0.058(3) 0.062(3) 0.040(2) 0.003(2) 0.022(2) -0.013(2)
C130 0.058(3) 0.071(3) 0.049(3) -0.002(2) 0.017(2) -0.007(2)
C131 0.050(3) 0.073(3) 0.060(3) 0.009(3) 0.021(2) -0.016(2)
C132 0.064(3) 0.054(3) 0.061(3) 0.016(2) 0.033(3) -0.014(2)
C133 0.049(5) 0.067(5) 0.050(5) 0.017(4) -0.004(4) -0.010(5)
C134 0.102(6) 0.043(3) 0.040(3) -0.015(3) 0.030(4) -0.004(3)
C135 0.057(4) 0.054(4) 0.050(3) 0.004(3) 0.025(3) 0.019(3)
C136 0.040(3) 0.042(3) 0.033(2) 0.014(2) 0.006(2) 0.000(2)
C137 0.058(6) 0.030(3) 0.049(4) -0.005(3) 0.006(4) -0.012(3)
C138 0.048(4) 0.049(3) 0.043(3) -0.001(3) 0.026(3) -0.002(3)
Cl1 0.0556(8) 0.0735(9) 0.0700(9) 0.0204(7) 0.0171(6) 0.0015(6)
Cl2 0.105(2) 0.124(2) 0.0685(13) -0.0087(14) 0.0137(12) -0.0600(19)
N1 0.0199(10) 0.0145(9) 0.0173(9) -0.0019(7) 0.0028(8) 0.0000(8)
N2 0.0196(10) 0.0178(10) 0.0187(9) -0.0016(8) 0.0034(8) -0.0031(8)
N3 0.0193(10) 0.0183(10) 0.0180(9) -0.0019(8) 0.0046(8) -0.0015(8)
N4 0.0176(10) 0.0171(9) 0.0187(9) -0.0027(7) 0.0024(8) -0.0003(8)
N5 0.0189(10) 0.0157(9) 0.0193(9) -0.0018(7) 0.0037(8) 0.0010(8)
N6 0.0216(10) 0.0173(9) 0.0177(9) -0.0010(8) 0.0040(8) 0.0019(8)
N7 0.0222(10) 0.0172(10) 0.0203(10) -0.0029(8) 0.0029(8) 0.0017(8)
N8 0.0175(10) 0.0201(10) 0.0227(10) -0.0076(8) 0.0009(8) 0.0003(8)
O1 0.0216(9) 0.0189(8) 0.0231(8) -0.0032(7) 0.0063(7) -0.0010(7)
O2 0.0302(10) 0.0197(8) 0.0200(8) -0.0005(7) 0.0041(7) -0.0024(7)
Zn1 0.01710(14) 0.01485(14) 0.01705(14) -0.00166(10) 0.00227(10) -0.00181(10)
Zn2 0.0164(4) 0.0142(5) 0.0165(4) -0.0025(3) 0.0021(3) 0.0006(3)
Cl3 0.112(2) 0.101(2) 0.182(3) -0.023(2) 0.068(2) -0.0137(16)
C139 0.113(8) 0.068(5) 0.109(8) -0.007(5) 0.044(6) 0.008(5)
C140 0.067(6) 0.108(8) 0.074(6) -0.028(5) 0.012(5) 0.018(5)
C141 0.070(8) 0.135(11) 0.117(10) -0.052(9) 0.046(7) -0.009(7)
C142 0.066(7) 0.087(7) 0.122(10) -0.026(6) 0.050(6) -0.002(5)
C143 0.062(7) 0.130(12) 0.085(7) -0.010(7) 0.006(5) 0.023(7)
C144 0.106(8) 0.098(7) 0.114(9) -0.027(6) 0.041(7) -0.014(6)
Cl4 0.179(5) 0.068(2) 0.104(3) 0.0049(19) 0.079(3) -0.002(2)
C145 0.052(6) 0.073(7) 0.078(7) 0.014(6) 0.030(5) 0.003(5)
C146 0.037(5) 0.090(7) 0.048(5) 0.004(5) 0.010(4) 0.013(5)
C147 0.029(6) 0.135(11) 0.092(10) -0.014(9) -0.010(7) 0.002(9)
C148 0.046(7) 0.097(9) 0.092(9) 0.017(8) -0.005(7) 0.001(7)
C149 0.047(7) 0.063(8) 0.116(11) 0.029(8) 0.013(7) -0.017(6)
C150 0.070(8) 0.094(9) 0.095(9) 0.019(7) 0.049(7) 0.016(7)
Cl0A 0.123(4) 0.214(6) 0.104(3) -0.022(4) 0.054(3) -0.064(4)
C0AA 0.137(8) 0.099(7) 0.086(6) -0.019(6) 0.060(6) -0.042(6)
C1AA 0.160(9) 0.090(7) 0.097(7) -0.011(6) 0.061(7) -0.035(7)
C2AA 0.138(9) 0.072(6) 0.096(7) 0.004(6) 0.070(7) -0.008(7)
C3AA 0.142(9) 0.066(7) 0.071(6) 0.024(5) 0.072(6) -0.008(7)
C4AA 0.135(9) 0.081(7) 0.068(6) 0.000(6) 0.072(6) -0.013(7)
C5AA 0.138(8) 0.093(7) 0.077(6) -0.017(6) 0.069(6) -0.013(7)
N2AA 0.062(3) 0.0247(19) 0.028(2) 0.0033(15) 0.0169(19) -0.0161(19)
C6AA 0.129(6) 0.062(4) 0.091(5) -0.009(4) 0.034(5) -0.010(5)
C7AA 0.205(12) 0.100(8) 0.187(11) -0.026(8) 0.124(10) -0.042(8)
C1BA 0.042(5) 0.060(6) 0.059(6) -0.029(5) 0.001(4) 0.019(4)
Zn0A 0.0254(10) 0.0258(11) 0.0183(7) -0.0053(7) 0.0000(5) 0.0096(7)
C4BA 0.042(5) 0.071(6) 0.029(4) 0.000(4) 0.015(4) 0.016(5)
C5BA 0.039(7) 0.056(7) 0.031(6) 0.001(5) 0.012(5) 0.024(6)
C9BA 0.072(7) 0.074(6) 0.108(9) -0.002(6) -0.027(6) -0.046(5)
C7BA 0.044(6) 0.155(13) 0.072(6) 0.021(7) 0.007(5) -0.047(7)
C8BA 0.024(4) 0.093(10) 0.050(7) 0.013(6) -0.023(4) -0.028(5)
C3CA 0.057(11) 0.040(10) 0.079(15) 0.036(9) 0.019(11) 0.005(8)
C1CA 0.034(10) 0.036(8) 0.044(10) 0.025(8) 0.006(7) 0.012(6)
C2CA 0.075(10) 0.053(8) 0.040(7) 0.017(6) 0.002(6) -0.007(7)
C0CA 0.052(12) 0.064(13) 0.13(2) 0.038(14) 0.030(14) 0.031(10)
N0AA 0.208(13) 0.117(8) 0.277(14) 0.022(10) 0.171(12) 0.030(8)
C8AA 0.241(15) 0.102(10) 0.252(16) 0.028(10) 0.215(13) 0.010(10)
C9AA 0.247(15) 0.125(11) 0.286(15) 0.005(12) 0.170(13) 0.049(10)
N1AA 0.079(6) 0.059(5) 0.081(6) 0.006(5) 0.008(5) -0.016(5)
C0BA 0.056(6) 0.030(5) 0.128(8) -0.023(5) 0.015(6) -0.012(4)
C2BA 0.122(12) 0.110(11) 0.140(13) -0.019(10) 0.050(10) -0.030(10)
N6BA 0.123(15) 0.158(18) 0.091(12) 0.030(12) 0.041(11) 0.061(13)
C6BA 0.110(17) 0.17(2) 0.088(14) -0.005(13) 0.029(12) 0.095(14)
C5CA 0.098(17) 0.22(2) 0.050(11) 0.051(14) 0.031(12) 0.091(15)
O0AA 0.074(10) 0.065(10) 0.30(3) 0.104(14) -0.067(13) -0.020(7)

loop_
_atom_type_symbol
_atom_type_description
_atom_type_scat_dispersion_real
_atom_type_scat_dispersion_imag
_atom_type_scat_source
C C 0.0033 0.0016 'International Tables Vol C Tables 4.2.6.8 and 6.1.1.4'
H H 0.0000 0.0000 'International Tables Vol C Tables 4.2.6.8 and 6.1.1.4'
Cl Cl 0.1484 0.1585 'International Tables Vol C Tables 4.2.6.8 and 6.1.1.4'
N N 0.0061 0.0033 'International Tables Vol C Tables 4.2.6.8 and 6.1.1.4'
O O 0.0106 0.0060 'International Tables Vol C Tables 4.2.6.8 and 6.1.1.4'
Zn Zn 0.2839 1.4301 'International Tables Vol C Tables 4.2.6.8 and 6.1.1.4'

loop_
_geom_angle_atom_site_label_1
_geom_angle_atom_site_label_2
_geom_angle_atom_site_label_3
_geom_angle
_geom_angle_site_symmetry_3
C20 C1 C2 124.8(2) .
N1 C1 C2 109.2(2) .
N1 C1 C20 125.9(2) .
C1 C2 C41 129.1(2) .
C3 C2 C1 107.2(2) .
C3 C2 C41 123.6(2) .
C2 C3 H3 126.4 .
C2 C3 C4 107.3(2) .
C4 C3 H3 126.4 .
C5 C4 C3 125.3(2) .
N1 C4 C3 109.0(2) .
N1 C4 C5 125.6(2) .
C4 C5 C6 123.6(2) .
C4 C5 C43 118.7(2) .
C6 C5 C43 117.7(2) .
C5 C6 C7 124.6(2) .
N2 C6 C5 125.7(2) .
N2 C6 C7 109.6(2) .
C6 C7 H7 126.6 .
C8 C7 C6 106.9(2) .
C8 C7 H7 126.6 .
C7 C8 H8 126.4 .
C7 C8 C9 107.3(2) .
C9 C8 H8 126.4 .
C10 C9 C8 124.8(2) .
N2 C9 C8 109.8(2) .
N2 C9 C10 125.3(2) .
C9 C10 C11 125.8(2) .
C9 C10 C57 118.0(2) .
C11 C10 C57 116.2(2) .
C10 C11 C12 124.6(2) .
N3 C11 C10 125.9(2) .
N3 C11 C12 109.5(2) .
C11 C12 H12 126.5 .
C13 C12 C11 107.1(2) .
C13 C12 H12 126.5 .
C12 C13 H13 126.4 .
C12 C13 C14 107.2(2) .
C14 C13 H13 126.4 .
C15 C14 C13 124.6(2) .
N3 C14 C13 109.4(2) .
N3 C14 C15 125.7(2) .
C14 C15 C71 115.1(2) .
C16 C15 C14 124.5(2) .
C16 C15 C71 120.1(2) .
C15 C16 C17 124.9(2) .
N4 C16 C15 125.6(2) .
N4 C16 C17 109.4(2) .
C16 C17 H17 126.4 .
C18 C17 C16 107.2(2) .
C18 C17 H17 126.4 .
C17 C18 H18 126.5 .
C17 C18 C19 106.9(2) .
C19 C18 H18 126.5 .
C20 C19 C18 125.6(2) .
N4 C19 C18 109.8(2) .
N4 C19 C20 124.7(2) .
C1 C20 C19 126.3(2) .
C1 C20 C42 117.7(2) .
C19 C20 C42 116.0(2) .
C40 C21 C22 124.7(2) .
N5 C21 C22 109.7(2) .
N5 C21 C40 125.1(2) .
C21 C22 C42 132.0(2) .
C23 C22 C21 106.5(2) .
C23 C22 C42 121.2(2) .
C22 C23 H23 126.3 .
C22 C23 C24 107.4(2) .
C24 C23 H23 126.3 .
C25 C24 C23 124.8(2) .
N5 C24 C23 109.5(2) .
N5 C24 C25 125.6(2) .
C24 C25 C85 116.2(2) .
C26 C25 C24 125.7(2) .
C26 C25 C85 118.0(2) .
C25 C26 C27 125.0(2) .
N6 C26 C25 125.3(2) .
N6 C26 C27 109.7(2) .
C26 C27 H27 126.3 .
C28 C27 C26 107.4(2) .
C28 C27 H27 126.3 .
C27 C28 H28 126.4 .
C27 C28 C29 107.2(2) .
C29 C28 H28 126.4 .
C30 C29 C28 125.1(2) .
N6 C29 C28 109.3(2) .
N6 C29 C30 125.6(2) .
C29 C30 C31 124.9(2) .
C29 C30 C99 118.0(2) .
C31 C30 C99 117.1(2) .
C30 C31 C32 124.8(2) .
N7 C31 C30 125.6(2) .
N7 C31 C32 109.5(2) .
C31 C32 H32 126.4 .
C33 C32 C31 107.3(2) .
C33 C32 H32 126.4 .
C32 C33 H33 126.4 .
C32 C33 C34 107.2(2) .
C34 C33 H33 126.4 .
C35 C34 C33 124.4(2) .
N7 C34 C33 109.5(2) .
N7 C34 C35 126.1(2) .
C34 C35 C113 115.2(2) .
C36 C35 C34 125.7(2) .
C36 C35 C113 119.0(2) .
C35 C36 C37 125.4(2) .
N8 C36 C35 125.2(2) .
N8 C36 C37 109.4(2) .
C36 C37 H37 126.4 .
C38 C37 C36 107.2(2) .
C38 C37 H37 126.4 .
C37 C38 H38 126.6 .
C37 C38 C39 106.9(2) .
C39 C38 H38 126.6 .
C40 C39 C38 125.6(2) .
N8 C39 C38 110.0(2) .
N8 C39 C40 124.4(2) .
C21 C40 C39 126.9(2) .
C21 C40 C41 116.0(2) .
C39 C40 C41 117.1(2) .
C2 C41 C40 115.3(2) .
O1 C41 C2 123.8(2) .
O1 C41 C40 120.8(2) .
C22 C42 C20 118.0(2) .
O2 C42 C20 122.4(2) .
O2 C42 C22 119.1(2) .
C44 C43 C5 120.2(2) .
C44 C43 C48 119.0(2) .
C48 C43 C5 120.8(2) .
C43 C44 H44 119.2 .
C43 C44 C45 121.6(2) .
C45 C44 H44 119.2 .
C44 C45 C49 119.2(2) .
C46 C45 C44 117.8(2) .
C46 C45 C49 123.0(2) .
C45 C46 H46 118.9 .
C45 C46 C47 122.2(3) .
C47 C46 H46 118.9 .
C46 C47 C53 120.1(2) .
C48 C47 C46 118.6(2) .
C48 C47 C53 121.2(3) .
C43 C48 H48 119.7 .
C47 C48 C43 120.7(2) .
C47 C48 H48 119.7 .
C45 C49 C50 108.7(3) .
C51 C49 C45 112.7(3) .
C51 C49 C50 108.5(3) .
C51 C49 C52 108.9(3) .
C52 C49 C45 109.5(2) .
C52 C49 C50 108.4(3) .
C49 C50 H50A 109.5 .
C49 C50 H50B 109.5 .
C49 C50 H50C 109.5 .
H50A C50 H50B 109.5 .
H50A C50 H50C 109.5 .
H50B C50 H50C 109.5 .
C49 C51 H51A 109.5 .
C49 C51 H51B 109.5 .
C49 C51 H51C 109.5 .
H51A C51 H51B 109.5 .
H51A C51 H51C 109.5 .
H51B C51 H51C 109.5 .
C49 C52 H52A 109.5 .
C49 C52 H52B 109.5 .
C49 C52 H52C 109.5 .
H52A C52 H52B 109.5 .
H52A C52 H52C 109.5 .
H52B C52 H52C 109.5 .
C54 C53 C47 111.7(3) .
C54 C53 C55 109.0(3) .
C54 C53 C56 108.6(3) .
C55 C53 C47 107.8(3) .
C55 C53 C56 109.8(3) .
C56 C53 C47 109.9(3) .
C53 C54 H54A 109.5 .
C53 C54 H54B 109.5 .
C53 C54 H54C 109.5 .
H54A C54 H54B 109.5 .
H54A C54 H54C 109.5 .
H54B C54 H54C 109.5 .
C53 C55 H55A 109.5 .
C53 C55 H55B 109.5 .
C53 C55 H55C 109.5 .
H55A C55 H55B 109.5 .
H55A C55 H55C 109.5 .
H55B C55 H55C 109.5 .
C53 C56 H56A 109.5 .
C53 C56 H56B 109.5 .
C53 C56 H56C 109.5 .
H56A C56 H56B 109.5 .
H56A C56 H56C 109.5 .
H56B C56 H56C 109.5 .
C58 C57 C10 119.6(2) .
C58 C57 C62 119.7(2) .
C62 C57 C10 120.6(2) .
C57 C58 H58 119.3 .
C57 C58 C59 121.4(2) .
C59 C58 H58 119.3 .
C58 C59 C60 117.4(2) .
C58 C59 C63 122.3(3) .
C60 C59 C63 120.2(3) .
C59 C60 H60 118.6 .
C61 C60 C59 122.9(2) .
C61 C60 H60 118.6 .
C60 C61 C67 120.1(3) .
C62 C61 C60 117.7(2) .
C62 C61 C67 122.2(3) .
C57 C62 H62 119.6 .
C61 C62 C57 120.9(2) .
C61 C62 H62 119.6 .
C59 C63 C64 107.8(3) .
C59 C63 C66 112.9(3) .
C65 C63 C59 110.2(3) .
C65 C63 C64 110.5(4) .
C65 C63 C66 108.0(4) .
C66 C63 C64 107.4(3) .
C63 C64 H64A 109.5 .
C63 C64 H64B 109.5 .
C63 C64 H64C 109.5 .
H64A C64 H64B 109.5 .
H64A C64 H64C 109.5 .
H64B C64 H64C 109.5 .
C63 C65 H65A 109.5 .
C63 C65 H65B 109.5 .
C63 C65 H65C 109.5 .
H65A C65 H65B 109.5 .
H65A C65 H65C 109.5 .
H65B C65 H65C 109.5 .
C63 C66 H66A 109.5 .
C63 C66 H66B 109.5 .
C63 C66 H66C 109.5 .
H66A C66 H66B 109.5 .
H66A C66 H66C 109.5 .
H66B C66 H66C 109.5 .
C68 C67 C61 110.3(2) .
C68 C67 C69 109.0(3) .
C68 C67 C70 106.0(3) .
C69 C67 C61 108.9(3) .
C69 C67 C70 110.9(4) .
C70 C67 C61 111.7(3) .
C67 C68 H68A 109.5 .
C67 C68 H68B 109.5 .
C67 C68 H68C 109.5 .
H68A C68 H68B 109.5 .
H68A C68 H68C 109.5 .
H68B C68 H68C 109.5 .
C67 C69 H69A 109.5 .
C67 C69 H69B 109.5 .
C67 C69 H69C 109.5 .
H69A C69 H69B 109.5 .
H69A C69 H69C 109.5 .
H69B C69 H69C 109.5 .
C67 C70 H70A 109.5 .
C67 C70 H70B 109.5 .
C67 C70 H70C 109.5 .
H70A C70 H70B 109.5 .
H70A C70 H70C 109.5 .
H70B C70 H70C 109.5 .
C72 C71 C15 120.6(2) .
C76 C71 C15 119.7(2) .
C76 C71 C72 119.0(2) .
C71 C72 H72 119.4 .
C73 C72 C71 121.1(2) .
C73 C72 H72 119.4 .
C72 C73 C77 119.6(2) .
C74 C73 C72 118.2(2) .
C74 C73 C77 122.1(2) .
C73 C74 H74 118.8 .
C73 C74 C75 122.3(2) .
C75 C74 H74 118.8 .
C74 C75 C81 121.5(2) .
C76 C75 C74 117.8(2) .
C76 C75 C81 120.4(2) .
C71 C76 H76 119.3 .
C75 C76 C71 121.5(2) .
C75 C76 H76 119.3 .
C78 C77 C73 110.0(2) .
C78 C77 C79 111.9(4) .
C78 C77 C80 106.3(3) .
C79 C77 C73 108.3(2) .
C79 C77 C80 108.1(3) .
C80 C77 C73 112.3(2) .
C77 C78 H78A 109.5 .
C77 C78 H78B 109.5 .
C77 C78 H78C 109.5 .
H78A C78 H78B 109.5 .
H78A C78 H78C 109.5 .
H78B C78 H78C 109.5 .
C77 C79 H79A 109.5 .
C77 C79 H79B 109.5 .
C77 C79 H79C 109.5 .
H79A C79 H79B 109.5 .
H79A C79 H79C 109.5 .
H79B C79 H79C 109.5 .
C77 C80 H80A 109.5 .
C77 C80 H80B 109.5 .
C77 C80 H80C 109.5 .
H80A C80 H80B 109.5 .
H80A C80 H80C 109.5 .
H80B C80 H80C 109.5 .
C75 C81 C83 106.9(3) .
C75 C81 C4BA 102.0(4) .
C82 C81 C75 112.1(3) .
C82 C81 C83 108.4(4) .
C82 C81 C84 111.5(7) .
C84 C81 C75 114.9(8) .
C84 C81 C83 102.3(7) .
C1BA C81 C75 114.3(4) .
C1BA C81 C4BA 101.1(7) .
C1BA C81 C5BA 120.0(14) .
C5BA C81 C75 112.1(13) .
C5BA C81 C4BA 104.3(11) .
C81 C82 H82A 109.5 .
C81 C82 H82B 109.5 .
C81 C82 H82C 109.5 .
H82A C82 H82B 109.5 .
H82A C82 H82C 109.5 .
H82B C82 H82C 109.5 .
C81 C83 H83A 109.5 .
C81 C83 H83B 109.5 .
C81 C83 H83C 109.5 .
H83A C83 H83B 109.5 .
H83A C83 H83C 109.5 .
H83B C83 H83C 109.5 .
C81 C84 H84A 109.5 .
C81 C84 H84B 109.5 .
C81 C84 H84C 109.5 .
H84A C84 H84B 109.5 .
H84A C84 H84C 109.5 .
H84B C84 H84C 109.5 .
C86 C85 C25 120.8(2) .
C90 C85 C25 119.2(2) .
C90 C85 C86 119.9(2) .
C85 C86 H86 119.6 .
C85 C86 C87 120.8(3) .
C87 C86 H86 119.6 .
C86 C87 C88 117.9(3) .
C86 C87 C91 120.5(3) .
C88 C87 C91 121.6(3) .
C87 C88 H88 118.6 .
C89 C88 C87 122.8(3) .
C89 C88 H88 118.6 .
C88 C89 C90 117.7(3) .
C88 C89 C95 122.5(4) .
C88 C89 C1CA 121.4(8) .
C90 C89 C95 119.6(4) .
C90 C89 C1CA 118.0(7) .
C85 C90 C89 121.0(3) .
C85 C90 H90 119.5 .
C89 C90 H90 119.5 .
C87 C91 C93 104.3(4) .
C87 C91 C9BA 103.0(5) .
C92 C91 C87 118.5(11) .
C92 C91 C93 106.3(12) .
C92 C91 C94 111.3(11) .
C94 C91 C87 115.5(4) .
C94 C91 C93 97.9(6) .
C7BA C91 C87 112.3(5) .
C7BA C91 C9BA 107.4(9) .
C7BA C91 C8BA 120.7(9) .
C8BA C91 C87 112.1(7) .
C8BA C91 C9BA 98.6(10) .
C91 C92 H92A 109.5 .
C91 C92 H92B 109.5 .
C91 C92 H92C 109.5 .
H92A C92 H92B 109.5 .
H92A C92 H92C 109.5 .
H92B C92 H92C 109.5 .
C91 C93 H93A 109.5 .
C91 C93 H93B 109.5 .
C91 C93 H93C 109.5 .
H93A C93 H93B 109.5 .
H93A C93 H93C 109.5 .
H93B C93 H93C 109.5 .
C91 C94 H94A 109.5 .
C91 C94 H94B 109.5 .
C91 C94 H94C 109.5 .
H94A C94 H94B 109.5 .
H94A C94 H94C 109.5 .
H94B C94 H94C 109.5 .
C89 C95 C96 112.3(7) .
C89 C95 C97 112.2(6) .
C89 C95 C98 106.9(6) .
C96 C95 C98 107.1(7) .
C97 C95 C96 108.2(6) .
C97 C95 C98 110.0(7) .
C95 C96 H96A 109.5 .
C95 C96 H96B 109.5 .
C95 C96 H96C 109.5 .
H96A C96 H96B 109.5 .
H96A C96 H96C 109.5 .
H96B C96 H96C 109.5 .
C95 C97 H97A 109.5 .
C95 C97 H97B 109.5 .
C95 C97 H97C 109.5 .
H97A C97 H97B 109.5 .
H97A C97 H97C 109.5 .
H97B C97 H97C 109.5 .
C95 C98 H98A 109.5 .
C95 C98 H98B 109.5 .
C95 C98 H98C 109.5 .
H98A C98 H98B 109.5 .
H98A C98 H98C 109.5 .
H98B C98 H98C 109.5 .
C100 C99 C30 120.0(2) .
C104 C99 C30 120.7(2) .
C104 C99 C100 119.2(2) .
C99 C100 H100 119.3 .
C101 C100 C99 121.3(2) .
C101 C100 H100 119.3 .
C100 C101 C102 117.7(2) .
C100 C101 C105 121.7(2) .
C102 C101 C105 120.6(2) .
C101 C102 H102 118.8 .
C103 C102 C101 122.4(2) .
C103 C102 H102 118.8 .
C102 C103 C104 118.3(2) .
C102 C103 C109 122.8(2) .
C104 C103 C109 118.9(2) .
C99 C104 C103 121.1(2) .
C99 C104 H104 119.5 .
C103 C104 H104 119.5 .
C101 C105 C106 107.9(2) .
C107 C105 C101 111.8(2) .
C107 C105 C106 109.3(2) .
C107 C105 C108 108.1(3) .
C108 C105 C101 112.4(2) .
C108 C105 C106 107.3(2) .
C105 C106 H10A 109.5 .
C105 C106 H10B 109.5 .
C105 C106 H10C 109.5 .
H10A C106 H10B 109.5 .
H10A C106 H10C 109.5 .
H10B C106 H10C 109.5 .
C105 C107 H10D 109.5 .
C105 C107 H10E 109.5 .
C105 C107 H10F 109.5 .
H10D C107 H10E 109.5 .
H10D C107 H10F 109.5 .
H10E C107 H10F 109.5 .
C105 C108 H10G 109.5 .
C105 C108 H10H 109.5 .
C105 C108 H10I 109.5 .
H10G C108 H10H 109.5 .
H10G C108 H10I 109.5 .
H10H C108 H10I 109.5 .
C110 C109 C103 111.5(3) .
C111 C109 C103 110.2(3) .
C111 C109 C110 110.7(4) .
C111 C109 C112 109.5(3) .
C112 C109 C103 108.6(3) .
C112 C109 C110 106.3(3) .
C109 C110 H11A 109.5 .
C109 C110 H11B 109.5 .
C109 C110 H11C 109.5 .
H11A C110 H11B 109.5 .
H11A C110 H11C 109.5 .
H11B C110 H11C 109.5 .
C109 C111 H11D 109.5 .
C109 C111 H11E 109.5 .
C109 C111 H11F 109.5 .
H11D C111 H11E 109.5 .
H11D C111 H11F 109.5 .
H11E C111 H11F 109.5 .
C109 C112 H11G 109.5 .
C109 C112 H11H 109.5 .
C109 C112 H11I 109.5 .
H11G C112 H11H 109.5 .
H11G C112 H11I 109.5 .
H11H C112 H11I 109.5 .
C114 C113 C35 118.9(2) .
C118 C113 C35 121.0(2) .
C118 C113 C114 119.9(2) .
C113 C114 H114 119.6 .
C113 C114 C115 120.7(3) .
C115 C114 H114 119.6 .
C114 C115 C119 121.9(3) .
C116 C115 C114 117.6(3) .
C116 C115 C119 120.4(2) .
C115 C116 H116 118.3 .
C117 C116 C115 123.4(2) .
C117 C116 H116 118.3 .
C116 C117 C118 117.2(3) .
C116 C117 C123 121.4(2) .
C118 C117 C123 121.4(3) .
C113 C118 C117 121.2(3) .
C113 C118 H118 119.4 .
C117 C118 H118 119.4 .
C115 C119 C121 107.7(3) .
C115 C119 C122 110.7(2) .
C120 C119 C115 111.4(2) .
C120 C119 C121 109.5(3) .
C120 C119 C122 108.2(3) .
C122 C119 C121 109.3(2) .
C119 C120 H12A 109.5 .
C119 C120 H12B 109.5 .
C119 C120 H12C 109.5 .
H12A C120 H12B 109.5 .
H12A C120 H12C 109.5 .
H12B C120 H12C 109.5 .
C119 C121 H12D 109.5 .
C119 C121 H12E 109.5 .
C119 C121 H12F 109.5 .
H12D C121 H12E 109.5 .
H12D C121 H12F 109.5 .
H12E C121 H12F 109.5 .
C119 C122 H12G 109.5 .
C119 C122 H12H 109.5 .
C119 C122 H12I 109.5 .
H12G C122 H12H 109.5 .
H12G C122 H12I 109.5 .
H12H C122 H12I 109.5 .
C117 C123 C124 107.8(2) .
C117 C123 C126 111.7(2) .
C124 C123 C126 108.9(2) .
C125 C123 C117 111.8(2) .
C125 C123 C124 108.1(3) .
C125 C123 C126 108.4(3) .
C123 C124 H12J 109.5 .
C123 C124 H12K 109.5 .
C123 C124 H12L 109.5 .
H12J C124 H12K 109.5 .
H12J C124 H12L 109.5 .
H12K C124 H12L 109.5 .
C123 C125 H12M 109.5 .
C123 C125 H12N 109.5 .
C123 C125 H12O 109.5 .
H12M C125 H12N 109.5 .
H12M C125 H12O 109.5 .
H12N C125 H12O 109.5 .
C123 C126 H12P 109.5 .
C123 C126 H12Q 109.5 .
C123 C126 H12R 109.5 .
H12P C126 H12Q 109.5 .
H12P C126 H12R 109.5 .
H12Q C126 H12R 109.5 .
C128 C127 Cl1 119.9(4) .
C132 C127 C128 120.2(5) .
C132 C127 Cl1 119.9(4) .
C127 C128 H128 120.9 .
C129 C128 C127 118.1(4) .
C129 C128 H128 120.9 .
C128 C129 H129 119.5 .
C128 C129 C130 121.1(4) .
C130 C129 H129 119.5 .
C129 C130 H130 120.0 .
C131 C130 C129 120.0(5) .
C131 C130 H130 120.0 .
C130 C131 H131 119.9 .
C132 C131 C130 120.3(5) .
C132 C131 H131 119.9 .
C127 C132 H132 119.9 .
C131 C132 C127 120.3(4) .
C131 C132 H132 119.9 .
C134 C133 C138 125.1(8) .
C134 C133 Cl2 124.8(8) .
C138 C133 Cl2 109.9(7) .
C133 C134 H134 120.9 .
C133 C134 C135 118.2(6) .
C135 C134 H134 120.9 .
C134 C135 H135 119.8 .
C136 C135 C134 120.3(5) .
C136 C135 H135 119.8 .
C135 C136 H136 119.5 .
C137 C136 C135 121.0(6) .
C137 C136 H136 119.5 .
C136 C137 H137 119.0 .
C136 C137 C138 121.9(7) .
C138 C137 H137 119.0 .
C133 C138 H138 123.3 .
C137 C138 C133 113.4(7) .
C137 C138 H138 123.3 .
C1 N1 C4 107.23(19) .
C1 N1 Zn1 125.54(16) .
C4 N1 Zn1 126.16(15) .
C6 N2 C9 106.4(2) .
C6 N2 Zn1 127.20(16) .
C9 N2 Zn1 126.43(16) .
C11 N3 Zn1 126.40(16) .
C14 N3 C11 106.7(2) .
C14 N3 Zn1 126.82(16) .
C16 N4 Zn1 126.24(16) .
C19 N4 C16 106.65(19) .
C19 N4 Zn1 126.61(16) .
C21 N5 C24 106.88(19) .
C21 N5 Zn2 126.34(17) .
C21 N5 Zn0A 125.85(18) .
C24 N5 Zn2 126.45(16) .
C24 N5 Zn0A 126.56(17) .
C26 N6 C29 106.4(2) .
C26 N6 Zn2 126.11(16) .
C26 N6 Zn0A 127.35(17) .
C29 N6 Zn2 126.70(17) .
C29 N6 Zn0A 125.97(18) .
C31 N7 C34 106.5(2) .
C31 N7 Zn2 126.97(17) .
C31 N7 Zn0A 127.68(18) .
C34 N7 Zn2 126.23(17) .
C34 N7 Zn0A 125.09(18) .
C36 N8 Zn2 126.85(17) .
C36 N8 Zn0A 125.21(18) .
C39 N8 C36 106.5(2) .
C39 N8 Zn2 126.48(17) .
C39 N8 Zn0A 127.10(18) .
C41 O1 Zn1 138.25(16) 3_666
N1 Zn1 N2 87.76(8) .
N1 Zn1 O1 102.08(7) 3_666
N2 Zn1 O1 100.70(7) 3_666
N3 Zn1 N1 167.60(8) .
N3 Zn1 N2 89.96(8) .
N3 Zn1 N4 88.76(8) .
N3 Zn1 O1 90.31(7) 3_666
N4 Zn1 N1 90.23(8) .
N4 Zn1 N2 164.72(8) .
N4 Zn1 O1 94.53(7) 3_666
N5 Zn2 N6 89.37(10) .
N5 Zn2 N7 165.54(10) .
N5 Zn2 N8 89.03(10) .
N5 Zn2 N2AA 95.45(14) .
N6 Zn2 N8 160.61(10) .
N6 Zn2 N2AA 100.44(15) .
N7 Zn2 N6 88.13(10) .
N7 Zn2 N8 88.62(10) .
N7 Zn2 N2AA 99.01(14) .
N8 Zn2 N2AA 98.95(15) .
C140 C139 Cl3 119.6(5) .
C140 C139 C144 120.0 .
C144 C139 Cl3 120.4(5) .
C139 C140 H140 120.0 .
C141 C140 C139 120.0 .
C141 C140 H140 120.0 .
C140 C141 H141 120.0 .
C140 C141 C142 120.0 .
C142 C141 H141 120.0 .
C141 C142 H142 120.0 .
C143 C142 C141 120.0 .
C143 C142 H142 120.0 .
C142 C143 H143 120.0 .
C142 C143 C144 120.0 .
C144 C143 H143 120.0 .
C139 C144 H144 120.0 .
C143 C144 C139 120.0 .
C143 C144 H144 120.0 .
C146 C145 Cl4 119.7(5) .
C146 C145 C150 120.0 .
C150 C145 Cl4 120.2(5) .
C145 C146 H146 120.0 .
C145 C146 C147 120.0 .
C147 C146 H146 120.0 .
C146 C147 H147 120.0 .
C148 C147 C146 120.0 .
C148 C147 H147 120.0 .
C147 C148 H148 120.0 .
C147 C148 C149 120.0 .
C149 C148 H148 120.0 .
C148 C149 H149 120.0 .
C150 C149 C148 120.0 .
C150 C149 H149 120.0 .
C145 C150 H150 120.0 .
C149 C150 C145 120.0 .
C149 C150 H150 120.0 .
C1AA C0AA Cl0A 120.5(7) .
C1AA C0AA C5AA 120.0 .
C5AA C0AA Cl0A 119.5(7) .
C0AA C1AA H1AA 120.0 .
C2AA C1AA C0AA 120.0 .
C2AA C1AA H1AA 120.0 .
C1AA C2AA H2AA 120.0 .
C1AA C2AA C3AA 120.0 .
C3AA C2AA H2AA 120.0 .
C2AA C3AA H3AA 120.0 .
C4AA C3AA C2AA 120.0 .
C4AA C3AA H3AA 120.0 .
C3AA C4AA H4AA 120.0 .
C3AA C4AA C5AA 120.0 .
C5AA C4AA H4AA 120.0 .
C0AA C5AA H5AA 120.0 .
C4AA C5AA C0AA 120.0 .
C4AA C5AA H5AA 120.0 .
C6AA N2AA Zn2 161.9(6) .
N2AA C6AA C7AA 178.7(10) .
C6AA C7AA H7AA 109.5 .
C6AA C7AA H7AB 109.5 .
C6AA C7AA H7AC 109.5 .
H7AA C7AA H7AB 109.5 .
H7AA C7AA H7AC 109.5 .
H7AB C7AA H7AC 109.5 .
C81 C1BA H1BA 109.5 .
C81 C1BA H1BB 109.5 .
C81 C1BA H1BC 109.5 .
H1BA C1BA H1BB 109.5 .
H1BA C1BA H1BC 109.5 .
H1BB C1BA H1BC 109.5 .
N5 Zn0A N1AA 103.3(3) .
N6 Zn0A N5 88.47(13) .
N6 Zn0A N1AA 97.4(3) .
N7 Zn0A N5 169.30(15) .
N7 Zn0A N6 89.71(13) .
N7 Zn0A N8 91.47(14) .
N7 Zn0A N1AA 87.4(3) .
N8 Zn0A N5 89.33(13) .
N8 Zn0A N6 174.21(16) .
N8 Zn0A N1AA 88.4(3) .
C81 C4BA H4BA 109.5 .
C81 C4BA H4BB 109.5 .
C81 C4BA H4BC 109.5 .
H4BA C4BA H4BB 109.5 .
H4BA C4BA H4BC 109.5 .
H4BB C4BA H4BC 109.5 .
C81 C5BA H5BA 109.5 .
C81 C5BA H5BB 109.5 .
C81 C5BA H5BC 109.5 .
H5BA C5BA H5BB 109.5 .
H5BA C5BA H5BC 109.5 .
H5BB C5BA H5BC 109.5 .
C91 C9BA H9BA 109.5 .
C91 C9BA H9BB 109.5 .
C91 C9BA H9BC 109.5 .
H9BA C9BA H9BB 109.5 .
H9BA C9BA H9BC 109.5 .
H9BB C9BA H9BC 109.5 .
C91 C7BA H7BA 109.5 .
C91 C7BA H7BB 109.5 .
C91 C7BA H7BC 109.5 .
H7BA C7BA H7BB 109.5 .
H7BA C7BA H7BC 109.5 .
H7BB C7BA H7BC 109.5 .
C91 C8BA H8BA 109.5 .
C91 C8BA H8BB 109.5 .
C91 C8BA H8BC 109.5 .
H8BA C8BA H8BB 109.5 .
H8BA C8BA H8BC 109.5 .
H8BB C8BA H8BC 109.5 .
H3CA C3CA H3CB 109.5 .
H3CA C3CA H3CC 109.5 .
H3CB C3CA H3CC 109.5 .
C1CA C3CA H3CA 109.5 .
C1CA C3CA H3CB 109.5 .
C1CA C3CA H3CC 109.5 .
C3CA C1CA C89 114.9(14) .
C3CA C1CA C2CA 105.5(18) .
C3CA C1CA C0CA 110(2) .
C2CA C1CA C89 116.5(14) .
C0CA C1CA C89 100.2(15) .
C0CA C1CA C2CA 110.0(18) .
C1CA C2CA H2CA 109.5 .
C1CA C2CA H2CB 109.5 .
C1CA C2CA H2CC 109.5 .
H2CA C2CA H2CB 109.5 .
H2CA C2CA H2CC 109.5 .
H2CB C2CA H2CC 109.5 .
C1CA C0CA H0CA 109.5 .
C1CA C0CA H0CB 109.5 .
C1CA C0CA H0CC 109.5 .
H0CA C0CA H0CB 109.5 .
H0CA C0CA H0CC 109.5 .
H0CB C0CA H0CC 109.5 .
H8AA C8AA H8AB 109.5 .
H8AA C8AA H8AC 109.5 .
H8AB C8AA H8AC 109.5 .
C9AA C8AA H8AA 109.5 .
C9AA C8AA H8AB 109.5 .
C9AA C8AA H8AC 109.5 .
N0AA C9AA C8AA 162(3) .
C0BA N1AA Zn0A 158.1(13) .
N1AA C0BA C2BA 152.1(17) .
C0BA C2BA H2BA 109.5 .
C0BA C2BA H2BB 109.5 .
C0BA C2BA H2BC 109.5 .
H2BA C2BA H2BB 109.5 .
H2BA C2BA H2BC 109.5 .
H2BB C2BA H2BC 109.5 .
N6BA C6BA C5CA 159(2) .
C6BA C5CA H5CA 109.5 .
C6BA C5CA H5CB 109.5 .
C6BA C5CA H5CC 109.5 .
H5CA C5CA H5CB 109.5 .
H5CA C5CA H5CC 109.5 .
H5CB C5CA H5CC 109.5 .

loop_
_geom_bond_atom_site_label_1
_geom_bond_atom_site_label_2
_geom_bond_distance
_geom_bond_site_symmetry_2
C1 C2 1.450(3) .
C1 C20 1.403(3) .
C1 N1 1.369(3) .
C2 C3 1.356(3) .
C2 C41 1.493(3) .
C3 H3 0.9300 .
C3 C4 1.444(3) .
C4 C5 1.408(3) .
C4 N1 1.380(3) .
C5 C6 1.412(3) .
C5 C43 1.494(3) .
C6 C7 1.448(3) .
C6 N2 1.376(3) .
C7 H7 0.9300 .
C7 C8 1.356(4) .
C8 H8 0.9300 .
C8 C9 1.438(3) .
C9 C10 1.399(4) .
C9 N2 1.377(3) .
C10 C11 1.401(4) .
C10 C57 1.500(3) .
C11 C12 1.443(3) .
C11 N3 1.375(3) .
C12 H12 0.9300 .
C12 C13 1.352(4) .
C13 H13 0.9300 .
C13 C14 1.446(3) .
C14 C15 1.411(4) .
C14 N3 1.371(3) .
C15 C16 1.401(3) .
C15 C71 1.499(3) .
C16 C17 1.446(3) .
C16 N4 1.382(3) .
C17 H17 0.9300 .
C17 C18 1.358(4) .
C18 H18 0.9300 .
C18 C19 1.448(3) .
C19 C20 1.407(3) .
C19 N4 1.371(3) .
C20 C42 1.509(3) .
C21 C22 1.449(3) .
C21 C40 1.394(3) .
C21 N5 1.369(3) .
C22 C23 1.361(3) .
C22 C42 1.502(3) .
C23 H23 0.9300 .
C23 C24 1.439(3) .
C24 C25 1.405(3) .
C24 N5 1.375(3) .
C25 C26 1.404(3) .
C25 C85 1.505(3) .
C26 C27 1.439(3) .
C26 N6 1.373(3) .
C27 H27 0.9300 .
C27 C28 1.346(4) .
C28 H28 0.9300 .
C28 C29 1.445(3) .
C29 C30 1.406(3) .
C29 N6 1.378(3) .
C30 C31 1.406(3) .
C30 C99 1.498(3) .
C31 C32 1.444(4) .
C31 N7 1.373(3) .
C32 H32 0.9300 .
C32 C33 1.344(4) .
C33 H33 0.9300 .
C33 C34 1.445(3) .
C34 C35 1.401(4) .
C34 N7 1.373(3) .
C35 C36 1.400(3) .
C35 C113 1.498(3) .
C36 C37 1.447(4) .
C36 N8 1.371(3) .
C37 H37 0.9300 .
C37 C38 1.350(4) .
C38 H38 0.9300 .
C38 C39 1.440(4) .
C39 C40 1.404(3) .
C39 N8 1.369(3) .
C40 C41 1.499(3) .
C41 O1 1.219(3) .
C42 O2 1.213(3) .
C43 C44 1.388(4) .
C43 C48 1.407(4) .
C44 H44 0.9300 .
C44 C45 1.405(4) .
C45 C46 1.390(4) .
C45 C49 1.543(4) .
C46 H46 0.9300 .
C46 C47 1.400(4) .
C47 C48 1.393(4) .
C47 C53 1.543(4) .
C48 H48 0.9300 .
C49 C50 1.551(5) .
C49 C51 1.520(4) .
C49 C52 1.536(5) .
C50 H50A 0.9600 .
C50 H50B 0.9600 .
C50 H50C 0.9600 .
C51 H51A 0.9600 .
C51 H51B 0.9600 .
C51 H51C 0.9600 .
C52 H52A 0.9600 .
C52 H52B 0.9600 .
C52 H52C 0.9600 .
C53 C54 1.531(5) .
C53 C55 1.540(5) .
C53 C56 1.542(4) .
C54 H54A 0.9600 .
C54 H54B 0.9600 .
C54 H54C 0.9600 .
C55 H55A 0.9600 .
C55 H55B 0.9600 .
C55 H55C 0.9600 .
C56 H56A 0.9600 .
C56 H56B 0.9600 .
C56 H56C 0.9600 .
C57 C58 1.388(4) .
C57 C62 1.396(4) .
C58 H58 0.9300 .
C58 C59 1.391(4) .
C59 C60 1.401(4) .
C59 C63 1.533(4) .
C60 H60 0.9300 .
C60 C61 1.395(4) .
C61 C62 1.392(4) .
C61 C67 1.545(4) .
C62 H62 0.9300 .
C63 C64 1.548(6) .
C63 C65 1.524(6) .
C63 C66 1.533(5) .
C64 H64A 0.9600 .
C64 H64B 0.9600 .
C64 H64C 0.9600 .
C65 H65A 0.9600 .
C65 H65B 0.9600 .
C65 H65C 0.9600 .
C66 H66A 0.9600 .
C66 H66B 0.9600 .
C66 H66C 0.9600 .
C67 C68 1.519(4) .
C67 C69 1.527(6) .
C67 C70 1.535(6) .
C68 H68A 0.9600 .
C68 H68B 0.9600 .
C68 H68C 0.9600 .
C69 H69A 0.9600 .
C69 H69B 0.9600 .
C69 H69C 0.9600 .
C70 H70A 0.9600 .
C70 H70B 0.9600 .
C70 H70C 0.9600 .
C71 C72 1.397(3) .
C71 C76 1.397(4) .
C72 H72 0.9300 .
C72 C73 1.397(4) .
C73 C74 1.389(4) .
C73 C77 1.541(3) .
C74 H74 0.9300 .
C74 C75 1.406(4) .
C75 C76 1.390(4) .
C75 C81 1.535(4) .
C76 H76 0.9300 .
C77 C78 1.510(4) .
C77 C79 1.511(5) .
C77 C80 1.531(4) .
C78 H78A 0.9600 .
C78 H78B 0.9600 .
C78 H78C 0.9600 .
C79 H79A 0.9600 .
C79 H79B 0.9600 .
C79 H79C 0.9600 .
C80 H80A 0.9600 .
C80 H80B 0.9600 .
C80 H80C 0.9600 .
C81 C82 1.415(6) .
C81 C83 1.654(7) .
C81 C84 1.526(12) .
C81 C1BA 1.458(9) .
C81 C4BA 1.701(10) .
C81 C5BA 1.465(18) .
C82 H82A 0.9600 .
C82 H82B 0.9600 .
C82 H82C 0.9600 .
C83 H83A 0.9600 .
C83 H83B 0.9600 .
C83 H83C 0.9600 .
C84 H84A 0.9600 .
C84 H84B 0.9600 .
C84 H84C 0.9600 .
C85 C86 1.388(4) .
C85 C90 1.383(4) .
C86 H86 0.9300 .
C86 C87 1.390(4) .
C87 C88 1.396(5) .
C87 C91 1.528(5) .
C88 H88 0.9300 .
C88 C89 1.384(5) .
C89 C90 1.398(4) .
C89 C95 1.503(9) .
C89 C1CA 1.695(18) .
C90 H90 0.9300 .
C91 C92 1.40(2) .
C91 C93 1.706(10) .
C91 C94 1.518(11) .
C91 C9BA 1.646(12) .
C91 C7BA 1.397(10) .
C91 C8BA 1.525(13) .
C92 H92A 0.9600 .
C92 H92B 0.9600 .
C92 H92C 0.9600 .
C93 H93A 0.9600 .
C93 H93B 0.9600 .
C93 H93C 0.9600 .
C94 H94A 0.9600 .
C94 H94B 0.9600 .
C94 H94C 0.9600 .
C95 C96 1.536(11) .
C95 C97 1.530(10) .
C95 C98 1.544(11) .
C96 H96A 0.9600 .
C96 H96B 0.9600 .
C96 H96C 0.9600 .
C97 H97A 0.9600 .
C97 H97B 0.9600 .
C97 H97C 0.9600 .
C98 H98A 0.9600 .
C98 H98B 0.9600 .
C98 H98C 0.9600 .
C99 C100 1.395(4) .
C99 C104 1.393(3) .
C100 H100 0.9300 .
C100 C101 1.390(3) .
C101 C102 1.406(4) .
C101 C105 1.536(4) .
C102 H102 0.9300 .
C102 C103 1.383(4) .
C103 C104 1.396(4) .
C103 C109 1.540(4) .
C104 H104 0.9300 .
C105 C106 1.537(4) .
C105 C107 1.525(4) .
C105 C108 1.535(4) .
C106 H10A 0.9600 .
C106 H10B 0.9600 .
C106 H10C 0.9600 .
C107 H10D 0.9600 .
C107 H10E 0.9600 .
C107 H10F 0.9600 .
C108 H10G 0.9600 .
C108 H10H 0.9600 .
C108 H10I 0.9600 .
C109 C110 1.534(5) .
C109 C111 1.509(6) .
C109 C112 1.529(5) .
C110 H11A 0.9600 .
C110 H11B 0.9600 .
C110 H11C 0.9600 .
C111 H11D 0.9600 .
C111 H11E 0.9600 .
C111 H11F 0.9600 .
C112 H11G 0.9600 .
C112 H11H 0.9600 .
C112 H11I 0.9600 .
C113 C114 1.397(4) .
C113 C118 1.387(4) .
C114 H114 0.9300 .
C114 C115 1.399(4) .
C115 C116 1.396(4) .
C115 C119 1.531(4) .
C116 H116 0.9300 .
C116 C117 1.392(4) .
C117 C118 1.403(4) .
C117 C123 1.529(4) .
C118 H118 0.9300 .
C119 C120 1.529(5) .
C119 C121 1.540(4) .
C119 C122 1.532(4) .
C120 H12A 0.9600 .
C120 H12B 0.9600 .
C120 H12C 0.9600 .
C121 H12D 0.9600 .
C121 H12E 0.9600 .
C121 H12F 0.9600 .
C122 H12G 0.9600 .
C122 H12H 0.9600 .
C122 H12I 0.9600 .
C123 C124 1.535(4) .
C123 C125 1.528(5) .
C123 C126 1.537(4) .
C124 H12J 0.9600 .
C124 H12K 0.9600 .
C124 H12L 0.9600 .
C125 H12M 0.9600 .
C125 H12N 0.9600 .
C125 H12O 0.9600 .
C126 H12P 0.9600 .
C126 H12Q 0.9600 .
C126 H12R 0.9600 .
C127 C128 1.390(6) .
C127 C132 1.390(7) .
C127 Cl1 1.740(5) .
C128 H128 0.9300 .
C128 C129 1.373(7) .
C129 H129 0.9300 .
C129 C130 1.374(7) .
C130 H130 0.9300 .
C130 C131 1.371(7) .
C131 H131 0.9300 .
C131 C132 1.345(7) .
C132 H132 0.9300 .
C133 C134 1.278(13) .
C133 C138 1.447(14) .
C133 Cl2 1.799(9) .
C134 H134 0.9300 .
C134 C135 1.387(10) .
C135 H135 0.9300 .
C135 C136 1.360(8) .
C136 H136 0.9300 .
C136 C137 1.329(11) .
C137 H137 0.9300 .
C137 C138 1.394(11) .
C138 H138 0.9300 .
N1 Zn1 2.058(2) .
N2 Zn1 2.061(2) .
N3 Zn1 2.044(2) .
N4 Zn1 2.057(2) .
N5 Zn2 2.048(3) .
N5 Zn0A 2.086(3) .
N6 Zn2 2.072(3) .
N6 Zn0A 2.067(3) .
N7 Zn2 2.067(3) .
N7 Zn0A 2.014(3) .
N8 Zn2 2.084(3) .
N8 Zn0A 2.035(3) .
O1 Zn1 2.2262(17) 3_666
Zn2 N2AA 2.180(4) .
Cl3 C139 1.734(6) .
C139 C140 1.3900 .
C139 C144 1.3900 .
C140 H140 0.9300 .
C140 C141 1.3900 .
C141 H141 0.9300 .
C141 C142 1.3900 .
C142 H142 0.9300 .
C142 C143 1.3900 .
C143 H143 0.9300 .
C143 C144 1.3900 .
C144 H144 0.9300 .
Cl4 C145 1.689(7) .
C145 C146 1.3900 .
C145 C150 1.3900 .
C146 H146 0.9300 .
C146 C147 1.3900 .
C147 H147 0.9300 .
C147 C148 1.3900 .
C148 H148 0.9300 .
C148 C149 1.3900 .
C149 H149 0.9300 .
C149 C150 1.3900 .
C150 H150 0.9300 .
Cl0A C0AA 1.675(12) .
C0AA C1AA 1.3900 .
C0AA C5AA 1.3900 .
C1AA H1AA 0.9300 .
C1AA C2AA 1.3900 .
C2AA H2AA 0.9300 .
C2AA C3AA 1.3900 .
C3AA H3AA 0.9300 .
C3AA C4AA 1.3900 .
C4AA H4AA 0.9300 .
C4AA C5AA 1.3900 .
C5AA H5AA 0.9300 .
N2AA C6AA 1.163(10) .
C6AA C7AA 1.569(12) .
C7AA H7AA 0.9600 .
C7AA H7AB 0.9600 .
C7AA H7AC 0.9600 .
C1BA H1BA 0.9600 .
C1BA H1BB 0.9600 .
C1BA H1BC 0.9600 .
Zn0A N1AA 2.383(11) .
C4BA H4BA 0.9600 .
C4BA H4BB 0.9600 .
C4BA H4BC 0.9600 .
C5BA H5BA 0.9600 .
C5BA H5BB 0.9600 .
C5BA H5BC 0.9600 .
C9BA H9BA 0.9600 .
C9BA H9BB 0.9600 .
C9BA H9BC 0.9600 .
C7BA H7BA 0.9600 .
C7BA H7BB 0.9600 .
C7BA H7BC 0.9600 .
C8BA H8BA 0.9600 .
C8BA H8BB 0.9600 .
C8BA H8BC 0.9600 .
C3CA H3CA 0.9600 .
C3CA H3CB 0.9600 .
C3CA H3CC 0.9600 .
C3CA C1CA 1.47(3) .
C1CA C2CA 1.56(2) .
C1CA C0CA 1.51(3) .
C2CA H2CA 0.9600 .
C2CA H2CB 0.9600 .
C2CA H2CC 0.9600 .
C0CA H0CA 0.9600 .
C0CA H0CB 0.9600 .
C0CA H0CC 0.9600 .
N0AA C9AA 1.23(2) .
C8AA H8AA 0.9600 .
C8AA H8AB 0.9600 .
C8AA H8AC 0.9600 .
C8AA C9AA 1.35(2) .
N1AA C0BA 0.992(14) .
C0BA C2BA 1.69(2) .
C2BA H2BA 0.9600 .
C2BA H2BB 0.9600 .
C2BA H2BC 0.9600 .
N6BA C6BA 1.56(5) .
C6BA C5CA 1.86(5) .
C5CA H5CA 0.9600 .
C5CA H5CB 0.9600 .
C5CA H5CC 0.9600 .
